data_7012250
loop_
_publ_author_name
'Ca\~nada-Vilalta, Cristina'
'Pink, Maren'
'Christou, George'

_publ_section_title
;
 Preparation and properties of [NH2Et2][Mn10(OH)3(phth)9(bpy)6], a new
 decanuclear Mn(ii) compound with a variety of phthalate binding modes
;
_journal_issue 6
_journal_name_full 'Dalton Transactions'
_journal_page_first 1121
_journal_paper_doi 10.1039/b209237a
_journal_year 2003
_chemical_formula_moiety 'C132 H87 Mn10 N12 O39, C4 H12 N, 9 (C2 H3 N), 0.5 (H2 O)'
_chemical_formula_sum 'C154 H127 Mn10 N22 O39.5'
_chemical_formula_weight 3467.18
_chemical_name_systematic
; 
? 
;
_space_group_IT_number 2
_symmetry_cell_setting triclinic
_symmetry_space_group_name_Hall '-P 1'
_symmetry_space_group_name_H-M 'P -1'
_atom_sites_solution_hydrogens geom
_atom_sites_solution_primary direct
_atom_sites_solution_secondary difmap
_audit_creation_method SHELXL-97
_cell_angle_alpha 74.9520(10)
_cell_angle_beta 80.3480(10)
_cell_angle_gamma 69.1820(10)
_cell_formula_units_Z 2
_cell_length_a 15.0082(14)
_cell_length_b 17.4074(16)
_cell_length_c 33.082(3)
_cell_measurement_reflns_used 7880
_cell_measurement_temperature 120(2)
_cell_measurement_theta_max 25.05
_cell_measurement_theta_min 7.58
_cell_volume 7774.3(12)
_computing_cell_refinement 'SAINT (Bruker, current version)'
_computing_data_collection 'SMART (Bruker, current version)'
_computing_data_reduction 'SAINT (Bruker, current version)'
_computing_molecular_graphics 'SHELXTL (Bruker), XTEL (Local Library)'
_computing_publication_material 'SHELXTL (Bruker)'
_computing_structure_refinement 'SHELXL-97 (Sheldrick, 1997)'
_computing_structure_solution 'SIR-92 (Altomare et al., 1993)'
_diffrn_ambient_temperature 120(2)
_diffrn_detector 'CCD area detector'
_diffrn_detector_area_resol_mean 44.52
_diffrn_detector_type 'Bruker SMART 6000'
_diffrn_measured_fraction_theta_full 0.957
_diffrn_measured_fraction_theta_max 0.957
_diffrn_measurement_details '0.30 degree frames measured for 90 seconds each'
_diffrn_measurement_device 'three-circle goniometer with fixed chi'
_diffrn_measurement_device_type 'Bruker Platform goniometer'
_diffrn_measurement_method \w-scans
_diffrn_radiation_monochromator graphite
_diffrn_radiation_source 'fine-focus sealed tube'
_diffrn_radiation_type MoK\a
_diffrn_radiation_wavelength 0.71073
_diffrn_reflns_av_R_equivalents 0.0428
_diffrn_reflns_av_sigmaI/netI 0.0670
_diffrn_reflns_limit_h_max 17
_diffrn_reflns_limit_h_min -17
_diffrn_reflns_limit_k_max 20
_diffrn_reflns_limit_k_min -20
_diffrn_reflns_limit_l_max 39
_diffrn_reflns_limit_l_min -39
_diffrn_reflns_number 53898
_diffrn_reflns_theta_full 25.10
_diffrn_reflns_theta_max 25.10
_diffrn_reflns_theta_min 7.53
_diffrn_standards_interval_time 2727
_diffrn_standards_number 553
_exptl_absorpt_coefficient_mu 0.869
_exptl_absorpt_correction_T_max 0.9182
_exptl_absorpt_correction_T_min 0.8807
_exptl_absorpt_correction_type multi-scan
_exptl_absorpt_process_details 'SADABS, R. Blessing (1995)'
_exptl_crystal_colour 'light brown'
_exptl_crystal_density_diffrn 1.481
_exptl_crystal_density_method 'not measured'
_exptl_crystal_description block
_exptl_crystal_F_000 3542
_exptl_crystal_size_max 0.15
_exptl_crystal_size_mid 0.13
_exptl_crystal_size_min 0.10
_refine_diff_density_max 1.408
_refine_diff_density_min -0.713
_refine_diff_density_rms 0.097
_refine_ls_extinction_method none
_refine_ls_goodness_of_fit_ref 1.029
_refine_ls_hydrogen_treatment mixed
_refine_ls_matrix_type full
_refine_ls_number_parameters 1913
_refine_ls_number_reflns 26487
_refine_ls_number_restraints 24
_refine_ls_restrained_S_all 1.030
_refine_ls_R_factor_all 0.0938
_refine_ls_R_factor_gt 0.0669
_refine_ls_shift/su_max 0.001
_refine_ls_shift/su_mean 0.000
_refine_ls_structure_factor_coef Fsqd
_refine_ls_weighting_details 'calc w=1/[\s^2^(Fo^2^)+(0.0852P)^2^+24.3501P] where P=(Fo^2^+2Fc^2^)/3'
_refine_ls_weighting_scheme calc
_refine_ls_wR_factor_gt 0.1684
_refine_ls_wR_factor_ref 0.1840
_reflns_number_gt 19613
_reflns_number_total 26487
_reflns_threshold_expression >2sigma(I)
_cod_data_source_file b209237a.txt
_cod_data_source_block 02002
_cod_depositor_comments
;
The following automatic conversions were performed:

'_exptl_absorpt_correction_type' tag value 'multi-scans' was replaced
with 'multi-scan' value.

Automatic conversion script
Id: cif_fix_values 1646 2011-03-28 12:23:43Z adriana 
;
_cod_original_sg_symbol_H-M P-1
_cod_original_formula_sum 'C154 H127 Mn10 N22 O39.50'
_cod_database_code 7012250

loop_
_symmetry_equiv_pos_as_xyz
'x, y, z'
'-x, -y, -z'

loop_
_atom_site_label
_atom_site_type_symbol
_atom_site_fract_x
_atom_site_fract_y
_atom_site_fract_z
_atom_site_U_iso_or_equiv
_atom_site_adp_type
_atom_site_occupancy
_atom_site_symmetry_multiplicity
_atom_site_calc_flag
_atom_site_refinement_flags
_atom_site_disorder_assembly
_atom_site_disorder_group
Mn1 Mn 0.12799(5) 0.15708(4) 0.24769(2) 0.02117(17) Uani 1 1 d . . .
Mn2 Mn 0.22851(5) 0.19312(5) 0.31876(2) 0.02514(18) Uani 1 1 d . . .
Mn3 Mn -0.02914(5) 0.24685(4) 0.34168(2) 0.02330(17) Uani 1 1 d . . .
Mn4 Mn -0.14072(6) 0.17403(5) 0.44868(3) 0.03033(19) Uani 1 1 d . . .
Mn5 Mn 0.03745(5) -0.00055(4) 0.27266(2) 0.02430(18) Uani 1 1 d . . .
Mn6 Mn -0.11288(5) 0.18125(4) 0.20735(2) 0.02150(17) Uani 1 1 d . . .
Mn7 Mn -0.19427(6) 0.15363(5) 0.11338(3) 0.02861(19) Uani 1 1 d . . .
Mn8 Mn 0.21466(5) 0.20181(5) 0.14862(2) 0.02406(17) Uani 1 1 d . . .
Mn9 Mn 0.08412(5) 0.39032(4) 0.18682(2) 0.02214(17) Uani 1 1 d . . .
Mn10 Mn 0.17738(6) 0.56705(5) 0.16909(3) 0.02804(19) Uani 1 1 d . . .
O1 O 0.0924(2) 0.2302(2) 0.29530(11) 0.0230(7) Uani 1 1 d . . .
H1O H 0.0851 0.2806 0.2809 0.06(2) Uiso 1 1 calc R . .
O2 O -0.0043(2) 0.13174(19) 0.25142(10) 0.0214(7) Uani 1 1 d . . .
H2O H -0.0351 0.1493 0.2734 0.07(3) Uiso 1 1 calc R . .
O3 O 0.1071(2) 0.2590(2) 0.19210(10) 0.0227(7) Uani 1 1 d . . .
H3O H 0.0555 0.2599 0.1836 0.040(17) Uiso 1 1 calc R . .
N1 N 0.2686(3) 0.3135(3) 0.30922(14) 0.0301(10) Uani 1 1 d . . .
N2 N 0.3821(3) 0.1534(3) 0.33616(14) 0.0319(10) Uani 1 1 d . . .
N3 N -0.2791(4) 0.2490(3) 0.48176(15) 0.0373(11) Uani 1 1 d . . .
N4 N -0.2021(3) 0.0822(3) 0.49555(14) 0.0345(10) Uani 1 1 d . . .
N5 N -0.0508(3) -0.0301(3) 0.33530(14) 0.0283(9) Uani 1 1 d . . .
N6 N 0.1008(3) -0.1409(3) 0.30262(15) 0.0304(10) Uani 1 1 d . . .
N7 N -0.3447(3) 0.2043(3) 0.09660(14) 0.0317(10) Uani 1 1 d . . .
N8 N -0.1913(3) 0.1760(3) 0.04200(15) 0.0356(11) Uani 1 1 d . . .
N9 N 0.1459(3) 0.2094(3) 0.09066(14) 0.0308(10) Uani 1 1 d . . .
N10 N 0.3291(3) 0.1279(3) 0.10656(15) 0.0368(11) Uani 1 1 d . . .
N11 N 0.0923(3) 0.7091(3) 0.15642(15) 0.0319(10) Uani 1 1 d . . .
N12 N 0.2593(3) 0.6326(3) 0.19183(15) 0.0317(10) Uani 1 1 d . . .
O4 O 0.1531(2) 0.0361(2) 0.29659(11) 0.0248(7) Uani 1 1 d . . .
O5 O 0.2381(3) 0.0628(2) 0.33748(12) 0.0303(8) Uani 1 1 d . . .
O6 O 0.0286(3) 0.1144(2) 0.36673(11) 0.0288(8) Uani 1 1 d . . .
O7 O -0.0315(3) 0.0681(2) 0.43143(12) 0.0332(8) Uani 1 1 d . . .
O8 O 0.1889(2) 0.0870(2) 0.19492(11) 0.0257(7) Uani 1 1 d . . .
O9 O 0.1421(2) -0.0267(2) 0.22069(12) 0.0278(8) Uani 1 1 d . . .
O10 O -0.0027(2) 0.1097(2) 0.16583(11) 0.0274(8) Uani 1 1 d . . .
O11 O -0.0468(3) 0.0987(3) 0.10668(13) 0.0427(10) Uani 1 1 d . . .
O12 O 0.2724(2) 0.1706(2) 0.25348(11) 0.0246(7) Uani 1 1 d . . .
O13 O 0.3272(2) 0.1800(2) 0.18611(11) 0.0271(8) Uani 1 1 d . . .
O14 O 0.2248(2) 0.3519(2) 0.20723(12) 0.0276(8) Uani 1 1 d . . .
O15 O 0.2908(3) 0.4539(2) 0.18976(13) 0.0348(9) Uani 1 1 d . . .
O16 O 0.1858(3) 0.2128(2) 0.38109(12) 0.0328(8) Uani 1 1 d . . .
O17 O 0.0281(3) 0.2867(2) 0.38536(12) 0.0329(8) Uani 1 1 d . . .
O18 O -0.0438(3) 0.2122(3) 0.47066(12) 0.0416(10) Uani 1 1 d . . .
O19 O -0.1188(4) 0.3507(3) 0.4629(2) 0.0753(17) Uani 1 1 d . . .
O20 O -0.1285(2) 0.2237(2) 0.30707(11) 0.0260(7) Uani 1 1 d . . .
O21 O -0.2019(3) 0.2676(2) 0.24762(11) 0.0285(8) Uani 1 1 d . . .
O22 O -0.1617(3) 0.2659(2) 0.38821(11) 0.0317(8) Uani 1 1 d . . .
O23 O -0.2644(3) 0.1959(2) 0.40018(12) 0.0401(9) Uani 1 1 d . . .
O24 O -0.0677(2) -0.0282(2) 0.24497(12) 0.0297(8) Uani 1 1 d . . .
O25 O -0.1870(2) 0.0956(2) 0.23838(12) 0.0316(8) Uani 1 1 d . . .
O26 O -0.2050(3) 0.0509(2) 0.16107(13) 0.0391(9) Uani 1 1 d . . .
O27 O -0.3041(5) -0.0021(4) 0.14465(19) 0.088(2) Uani 1 1 d . . .
O28 O -0.0751(2) 0.2954(2) 0.17134(11) 0.0230(7) Uani 1 1 d . . .
O29 O -0.0618(2) 0.4185(2) 0.17264(12) 0.0303(8) Uani 1 1 d . . .
O30 O -0.2219(2) 0.2317(2) 0.16062(11) 0.0264(7) Uani 1 1 d . . .
O31 O -0.2044(3) 0.3029(2) 0.09574(12) 0.0335(8) Uani 1 1 d . . .
O32 O 0.2456(3) 0.3115(2) 0.10908(12) 0.0323(8) Uani 1 1 d . . .
O33 O 0.1248(3) 0.4268(2) 0.12070(12) 0.0298(8) Uani 1 1 d . . .
O34 O 0.2106(3) 0.5638(2) 0.10624(13) 0.0383(9) Uani 1 1 d . . .
O36 O 0.0228(2) 0.3960(2) 0.25351(11) 0.0254(7) Uani 1 1 d . . .
O35 O 0.0706(3) 0.6242(3) 0.07660(16) 0.0525(12) Uani 1 1 d . . .
O37 O -0.0837(3) 0.3804(2) 0.30880(12) 0.0333(8) Uani 1 1 d . . .
O38 O 0.0486(3) 0.5302(2) 0.18283(11) 0.0279(8) Uani 1 1 d . . .
O39 O 0.0638(3) 0.5784(2) 0.23577(13) 0.0350(9) Uani 1 1 d . . .
C1 C 0.1861(4) 0.0248(3) 0.33129(16) 0.0247(10) Uani 1 1 d . . .
C2 C 0.1690(4) -0.0440(3) 0.36709(16) 0.0265(11) Uani 1 1 d . . .
C3 C 0.2331(4) -0.1264(3) 0.36745(17) 0.0310(12) Uani 1 1 d . . .
H3 H 0.2830 -0.1363 0.3456 0.037 Uiso 1 1 calc R . .
C4 C 0.2231(4) -0.1929(3) 0.39986(18) 0.0350(13) Uani 1 1 d . . .
H4 H 0.2661 -0.2484 0.4002 0.042 Uiso 1 1 calc R . .
C5 C 0.1503(4) -0.1781(3) 0.43164(17) 0.0349(13) Uani 1 1 d . . .
H5 H 0.1431 -0.2236 0.4535 0.042 Uiso 1 1 calc R . .
C6 C 0.0882(4) -0.0977(3) 0.43172(17) 0.0315(12) Uani 1 1 d . . .
H6 H 0.0393 -0.0883 0.4539 0.038 Uiso 1 1 calc R . .
C7 C 0.0965(4) -0.0291(3) 0.39921(16) 0.0273(11) Uani 1 1 d . . .
C8 C 0.0261(4) 0.0578(3) 0.39937(16) 0.0256(11) Uani 1 1 d . . .
C9 C 0.1689(3) 0.0248(3) 0.19076(17) 0.0254(11) Uani 1 1 d . . .
C10 C 0.1868(4) 0.0042(3) 0.14795(17) 0.0289(11) Uani 1 1 d . . .
C11 C 0.2784(5) -0.0437(4) 0.1359(2) 0.0424(14) Uani 1 1 d . . .
H11 H 0.3282 -0.0586 0.1536 0.051 Uiso 1 1 calc R . .
C12 C 0.2985(5) -0.0703(5) 0.0980(2) 0.0577(19) Uani 1 1 d . . .
H12 H 0.3615 -0.1028 0.0898 0.069 Uiso 1 1 calc R . .
C13 C 0.2237(5) -0.0479(5) 0.0726(2) 0.0572(18) Uani 1 1 d . . .
H13 H 0.2359 -0.0660 0.0469 0.069 Uiso 1 1 calc R . .
C14 C 0.1342(5) -0.0008(4) 0.0842(2) 0.0438(15) Uani 1 1 d . . .
H14 H 0.0846 0.0134 0.0664 0.053 Uiso 1 1 calc R . .
C15 C 0.1129(4) 0.0277(3) 0.12177(18) 0.0327(12) Uani 1 1 d . . .
C16 C 0.0133(4) 0.0829(3) 0.13269(17) 0.0285(11) Uani 1 1 d . . .
C17 C 0.3259(3) 0.1921(3) 0.22205(17) 0.0239(10) Uani 1 1 d . . .
C18 C 0.4011(3) 0.2271(3) 0.22676(16) 0.0244(10) Uani 1 1 d . . .
C19 C 0.4900(4) 0.1689(3) 0.23799(16) 0.0270(11) Uani 1 1 d . . .
H19 H 0.4977 0.1106 0.2455 0.032 Uiso 1 1 calc R . .
C20 C 0.5675(4) 0.1951(3) 0.23827(18) 0.0303(12) Uani 1 1 d . . .
H20 H 0.6276 0.1550 0.2459 0.036 Uiso 1 1 calc R . .
C21 C 0.5556(4) 0.2809(3) 0.22724(17) 0.0311(12) Uani 1 1 d . . .
H21 H 0.6077 0.2997 0.2273 0.037 Uiso 1 1 calc R . .
C22 C 0.4680(4) 0.3383(3) 0.21628(18) 0.0298(11) Uani 1 1 d . . .
H22 H 0.4608 0.3965 0.2087 0.036 Uiso 1 1 calc R . .
C23 C 0.3890(4) 0.3131(3) 0.21592(16) 0.0255(11) Uani 1 1 d . . .
C24 C 0.2938(4) 0.3778(3) 0.20302(17) 0.0266(11) Uani 1 1 d . . .
C25 C 0.1110(4) 0.2580(3) 0.39799(17) 0.0309(12) Uani 1 1 d . . .
C26 C 0.1227(4) 0.2828(4) 0.43718(18) 0.0369(13) Uani 1 1 d . . .
C27 C 0.2085(6) 0.2923(5) 0.4410(2) 0.0568(18) Uani 1 1 d . . .
H27 H 0.2606 0.2798 0.4204 0.068 Uiso 1 1 calc R . .
C28 C 0.2179(7) 0.3205(7) 0.4758(3) 0.085(3) Uani 1 1 d . . .
H28 H 0.2758 0.3288 0.4782 0.102 Uiso 1 1 calc R . .
C29 C 0.1427(8) 0.3361(8) 0.5065(3) 0.091(3) Uani 1 1 d . . .
H29 H 0.1499 0.3540 0.5302 0.110 Uiso 1 1 calc R . .
C30 C 0.0583(6) 0.3261(6) 0.5030(2) 0.063(2) Uani 1 1 d . . .
H30 H 0.0071 0.3373 0.5242 0.076 Uiso 1 1 calc R . .
C31 C 0.0470(5) 0.2992(4) 0.46833(19) 0.0415(14) Uani 1 1 d . . .
C32 C -0.0473(5) 0.2873(4) 0.46657(19) 0.0424(14) Uani 1 1 d . . .
C33 C -0.1982(4) 0.2695(3) 0.28484(16) 0.0231(10) Uani 1 1 d . . .
C34 C -0.2832(4) 0.3302(3) 0.30429(16) 0.0267(11) Uani 1 1 d . . .
C35 C -0.3482(4) 0.3943(3) 0.27832(17) 0.0293(11) Uani 1 1 d . . .
H35 H -0.3384 0.3986 0.2488 0.035 Uiso 1 1 calc R . .
C36 C -0.4263(4) 0.4515(3) 0.2947(2) 0.0357(13) Uani 1 1 d . . .
H36 H -0.4687 0.4955 0.2763 0.043 Uiso 1 1 calc R . .
C37 C -0.4433(4) 0.4453(4) 0.3373(2) 0.0383(13) Uani 1 1 d . . .
H37 H -0.4969 0.4850 0.3486 0.046 Uiso 1 1 calc R . .
C38 C -0.3803(4) 0.3797(4) 0.36394(19) 0.0345(12) Uani 1 1 d . . .
H38 H -0.3928 0.3740 0.3935 0.041 Uiso 1 1 calc R . .
C39 C -0.2998(4) 0.3226(3) 0.34777(17) 0.0279(11) Uani 1 1 d . . .
C40 C -0.2366(4) 0.2549(3) 0.37985(16) 0.0297(11) Uani 1 1 d . . .
C41 C -0.1542(4) 0.0173(3) 0.24186(17) 0.0279(11) Uani 1 1 d . . .
C42 C -0.2267(4) -0.0288(3) 0.24805(19) 0.0323(12) Uani 1 1 d . . .
C43 C -0.2437(4) -0.0697(4) 0.2895(2) 0.0421(14) Uani 1 1 d . . .
H43 H -0.2114 -0.0667 0.3111 0.051 Uiso 1 1 calc R . .
C44 C -0.3076(5) -0.1147(4) 0.2993(2) 0.0509(17) Uani 1 1 d . . .
H44 H -0.3179 -0.1428 0.3275 0.061 Uiso 1 1 calc R . .
C45 C -0.3556(4) -0.1187(4) 0.2687(2) 0.0489(17) Uani 1 1 d . . .
H45 H -0.3997 -0.1490 0.2756 0.059 Uiso 1 1 calc R . .
C46 C -0.3396(4) -0.0786(4) 0.2278(2) 0.0486(17) Uani 1 1 d . . .
H46 H -0.3727 -0.0821 0.2066 0.058 Uiso 1 1 calc R . .
C47 C -0.2754(4) -0.0324(3) 0.2165(2) 0.0366(13) Uani 1 1 d . . .
C48 C -0.2604(5) 0.0091(4) 0.1708(2) 0.0440(15) Uani 1 1 d . . .
C49 C -0.1094(4) 0.3735(3) 0.17010(15) 0.0235(10) Uani 1 1 d . . .
C50 C -0.2142(4) 0.4180(3) 0.16416(16) 0.0263(11) Uani 1 1 d . . .
C51 C -0.2571(4) 0.4964(3) 0.17403(17) 0.0297(11) Uani 1 1 d . . .
H51 H -0.2201 0.5207 0.1841 0.036 Uiso 1 1 calc R . .
C52 C -0.3535(4) 0.5398(4) 0.1693(2) 0.0388(13) Uani 1 1 d . . .
H52 H -0.3825 0.5936 0.1761 0.047 Uiso 1 1 calc R . .
C53 C -0.4074(4) 0.5039(4) 0.1545(2) 0.0409(14) Uani 1 1 d . . .
H53 H -0.4738 0.5325 0.1519 0.049 Uiso 1 1 calc R . .
C54 C -0.3641(4) 0.4266(4) 0.14353(18) 0.0327(12) Uani 1 1 d . . .
H54 H -0.4008 0.4034 0.1324 0.039 Uiso 1 1 calc R . .
C55 C -0.2680(4) 0.3824(3) 0.14857(15) 0.0256(10) Uani 1 1 d . . .
C56 C -0.2261(4) 0.3010(3) 0.13388(17) 0.0273(11) Uani 1 1 d . . .
C57 C 0.1935(4) 0.3880(3) 0.09916(16) 0.0264(11) Uani 1 1 d . . .
C58 C 0.2180(4) 0.4353(3) 0.05509(17) 0.0294(11) Uani 1 1 d . . .
C59 C 0.2611(5) 0.3909(4) 0.02398(19) 0.0396(14) Uani 1 1 d . . .
H59 H 0.2747 0.3316 0.0302 0.047 Uiso 1 1 calc R . .
C60 C 0.2851(6) 0.4318(4) -0.0165(2) 0.0561(18) Uani 1 1 d . . .
H60 H 0.3154 0.4005 -0.0376 0.067 Uiso 1 1 calc R . .
C61 C 0.2642(6) 0.5190(4) -0.0258(2) 0.0519(17) Uani 1 1 d . . .
H61 H 0.2806 0.5475 -0.0531 0.062 Uiso 1 1 calc R . .
C62 C 0.2196(5) 0.5632(4) 0.00489(19) 0.0416(14) Uani 1 1 d . . .
H62 H 0.2034 0.6227 -0.0017 0.050 Uiso 1 1 calc R . .
C63 C 0.1976(4) 0.5224(3) 0.04574(18) 0.0327(12) Uani 1 1 d . . .
C64 C 0.1541(4) 0.5746(3) 0.07875(19) 0.0357(13) Uani 1 1 d . . .
C65 C -0.0556(4) 0.4221(3) 0.27505(16) 0.0245(11) Uani 1 1 d . . .
C66 C -0.1229(4) 0.5097(3) 0.25951(16) 0.0265(11) Uani 1 1 d . . .
C67 C -0.2197(4) 0.5302(3) 0.27261(18) 0.0326(12) Uani 1 1 d . . .
H67 H -0.2425 0.4889 0.2918 0.039 Uiso 1 1 calc R . .
C68 C -0.2837(4) 0.6090(4) 0.25839(19) 0.0360(13) Uani 1 1 d . . .
H68 H -0.3496 0.6219 0.2679 0.043 Uiso 1 1 calc R . .
C69 C -0.2508(4) 0.6696(4) 0.2300(2) 0.0432(15) Uani 1 1 d . . .
H69 H -0.2944 0.7237 0.2196 0.052 Uiso 1 1 calc R . .
C70 C -0.1547(4) 0.6507(3) 0.2169(2) 0.0371(13) Uani 1 1 d . . .
H70 H -0.1326 0.6928 0.1980 0.044 Uiso 1 1 calc R . .
C71 C -0.0890(4) 0.5710(3) 0.23096(17) 0.0281(11) Uani 1 1 d . . .
C72 C 0.0150(4) 0.5573(3) 0.21692(17) 0.0276(11) Uani 1 1 d . . .
C73 C 0.2087(4) 0.3918(4) 0.29773(19) 0.0376(13) Uani 1 1 d . . .
H73 H 0.1502 0.3995 0.2872 0.045 Uiso 1 1 calc R . .
C74 C 0.2279(6) 0.4624(4) 0.3004(2) 0.0526(18) Uani 1 1 d . . .
H74 H 0.1851 0.5173 0.2906 0.063 Uiso 1 1 calc R . .
C75 C 0.3104(6) 0.4513(4) 0.3175(3) 0.063(2) Uani 1 1 d . . .
H75 H 0.3240 0.4984 0.3211 0.076 Uiso 1 1 calc R . .
C76 C 0.3727(5) 0.3713(4) 0.3294(2) 0.0540(18) Uani 1 1 d . . .
H76 H 0.4299 0.3626 0.3412 0.065 Uiso 1 1 calc R . .
C77 C 0.3516(4) 0.3023(4) 0.32407(18) 0.0333(12) Uani 1 1 d . . .
C78 C 0.4180(4) 0.2154(4) 0.33470(18) 0.0356(13) Uani 1 1 d . . .
C79 C 0.5139(4) 0.1962(4) 0.3413(2) 0.0447(15) Uani 1 1 d . . .
H79 H 0.5383 0.2403 0.3401 0.054 Uiso 1 1 calc R . .
C80 C 0.5717(5) 0.1154(5) 0.3495(2) 0.0577(19) Uani 1 1 d . . .
H80 H 0.6371 0.1022 0.3536 0.069 Uiso 1 1 calc R . .
C81 C 0.5342(5) 0.0512(5) 0.3519(2) 0.0508(17) Uani 1 1 d . . .
H81 H 0.5733 -0.0062 0.3582 0.061 Uiso 1 1 calc R . .
C82 C 0.4400(4) 0.0726(4) 0.34492(19) 0.0388(13) Uani 1 1 d . . .
H82 H 0.4146 0.0291 0.3463 0.047 Uiso 1 1 calc R . .
C83 C -0.3171(5) 0.3338(4) 0.4719(2) 0.0468(15) Uani 1 1 d . . .
H83 H -0.2815 0.3648 0.4523 0.056 Uiso 1 1 calc R . .
C84 C -0.4044(6) 0.3771(5) 0.4886(3) 0.063(2) Uani 1 1 d . . .
H84 H -0.4284 0.4369 0.4813 0.075 Uiso 1 1 calc R . .
C85 C -0.4570(7) 0.3323(5) 0.5164(3) 0.076(3) Uani 1 1 d . . .
H85 H -0.5190 0.3606 0.5278 0.091 Uiso 1 1 calc R . .
C86 C -0.4184(6) 0.2457(5) 0.5276(3) 0.066(2) Uani 1 1 d . . .
H86 H -0.4523 0.2138 0.5476 0.079 Uiso 1 1 calc R . .
C87 C -0.3296(5) 0.2060(4) 0.50904(19) 0.0428(14) Uani 1 1 d . . .
C88 C -0.2829(4) 0.1121(4) 0.51910(18) 0.0366(13) Uani 1 1 d . . .
C89 C -0.3194(5) 0.0589(4) 0.5511(2) 0.0447(15) Uani 1 1 d . . .
H89A H -0.3770 0.0809 0.5675 0.054 Uiso 1 1 calc R . .
C90 C -0.2699(5) -0.0276(4) 0.5588(2) 0.0447(15) Uani 1 1 d . . .
H90 H -0.2924 -0.0653 0.5808 0.054 Uiso 1 1 calc R . .
C91 C -0.1884(5) -0.0570(4) 0.53390(19) 0.0423(14) Uani 1 1 d . . .
H91 H -0.1543 -0.1157 0.5380 0.051 Uiso 1 1 calc R . .
C92 C -0.1567(5) -0.0008(4) 0.50307(18) 0.0378(13) Uani 1 1 d . . .
H92 H -0.0996 -0.0219 0.4862 0.045 Uiso 1 1 calc R . .
C93 C -0.1229(4) 0.0276(3) 0.35201(17) 0.0311(12) Uani 1 1 d . . .
H93 H -0.1355 0.0853 0.3386 0.037 Uiso 1 1 calc R . .
C94 C -0.1797(4) 0.0072(4) 0.38781(18) 0.0340(12) Uani 1 1 d . . .
H94 H -0.2295 0.0500 0.3989 0.041 Uiso 1 1 calc R . .
C95 C -0.1627(4) -0.0762(4) 0.4070(2) 0.0417(14) Uani 1 1 d . . .
H95 H -0.2013 -0.0921 0.4313 0.050 Uiso 1 1 calc R . .
C96 C -0.0885(4) -0.1371(4) 0.39022(19) 0.0365(13) Uani 1 1 d . . .
H96 H -0.0757 -0.1950 0.4031 0.044 Uiso 1 1 calc R . .
C97 C -0.0330(4) -0.1125(3) 0.35444(18) 0.0316(12) Uani 1 1 d . . .
C98 C 0.0515(4) -0.1731(3) 0.33668(18) 0.0318(12) Uani 1 1 d . . .
C99 C 0.0818(5) -0.2595(4) 0.3546(2) 0.0432(15) Uani 1 1 d . . .
H99 H 0.0464 -0.2817 0.3784 0.052 Uiso 1 1 calc R . .
C100 C 0.1628(5) -0.3118(4) 0.3375(2) 0.0541(18) Uani 1 1 d . . .
H100 H 0.1830 -0.3706 0.3491 0.065 Uiso 1 1 calc R . .
C101 C 0.2149(5) -0.2788(4) 0.3033(2) 0.0531(17) Uani 1 1 d . . .
H101 H 0.2724 -0.3137 0.2915 0.064 Uiso 1 1 calc R . .
C102 C 0.1798(4) -0.1918(3) 0.2866(2) 0.0387(13) Uani 1 1 d . . .
H102 H 0.2143 -0.1683 0.2628 0.046 Uiso 1 1 calc R . .
C103 C -0.4183(4) 0.2127(4) 0.1258(2) 0.0408(14) Uani 1 1 d . . .
H103 H -0.4054 0.1964 0.1545 0.049 Uiso 1 1 calc R . .
C104 C -0.5120(5) 0.2439(6) 0.1162(2) 0.061(2) Uani 1 1 d . . .
H104 H -0.5631 0.2505 0.1376 0.074 Uiso 1 1 calc R . .
C105 C -0.5289(6) 0.2649(8) 0.0749(3) 0.087(3) Uani 1 1 d . . .
H105 H -0.5929 0.2861 0.0673 0.105 Uiso 1 1 calc R . .
C106 C -0.4548(6) 0.2559(7) 0.0442(2) 0.078(3) Uani 1 1 d . . .
H106 H -0.4668 0.2698 0.0154 0.093 Uiso 1 1 calc R . .
C107 C -0.3610(4) 0.2258(4) 0.05590(19) 0.0390(13) Uani 1 1 d . . .
C108 C -0.2759(4) 0.2148(4) 0.02560(17) 0.0335(12) Uani 1 1 d . . .
C109 C -0.2816(5) 0.2443(4) -0.0181(2) 0.0455(15) Uani 1 1 d . . .
H109 H -0.3420 0.2712 -0.0294 0.055 Uiso 1 1 calc R . .
C110 C -0.1992(5) 0.2338(4) -0.0439(2) 0.0468(16) Uani 1 1 d . . .
H110 H -0.2018 0.2535 -0.0734 0.056 Uiso 1 1 calc R . .
C111 C -0.1125(5) 0.1946(5) -0.0271(2) 0.0502(17) Uani 1 1 d . . .
H111 H -0.0544 0.1871 -0.0446 0.060 Uiso 1 1 calc R . .
C112 C -0.1121(5) 0.1662(4) 0.0161(2) 0.0442(15) Uani 1 1 d . . .
H112 H -0.0522 0.1384 0.0278 0.053 Uiso 1 1 calc R . .
C113 C 0.0533(4) 0.2521(4) 0.08428(18) 0.0340(12) Uani 1 1 d . . .
H113 H 0.0103 0.2686 0.1074 0.041 Uiso 1 1 calc R . .
C114 C 0.0181(4) 0.2731(4) 0.04529(19) 0.0405(14) Uani 1 1 d . . .
H114 H -0.0477 0.3035 0.0418 0.049 Uiso 1 1 calc R . .
C115 C 0.0805(5) 0.2489(4) 0.01172(19) 0.0415(14) Uani 1 1 d . . .
H115 H 0.0584 0.2628 -0.0154 0.050 Uiso 1 1 calc R . .
C116 C 0.1757(4) 0.2040(4) 0.01799(19) 0.0379(13) Uani 1 1 d . . .
H116 H 0.2194 0.1865 -0.0048 0.046 Uiso 1 1 calc R . .
C117 C 0.2069(4) 0.1845(3) 0.05786(18) 0.0338(12) Uani 1 1 d . . .
C118 C 0.3073(4) 0.1345(4) 0.0676(2) 0.0429(14) Uani 1 1 d . . .
C119 C 0.3751(6) 0.0978(7) 0.0382(3) 0.079(3) Uani 1 1 d . . .
H119 H 0.3599 0.1057 0.0103 0.095 Uiso 1 1 calc R . .
C120 C 0.4655(7) 0.0492(9) 0.0506(4) 0.117(5) Uani 1 1 d . . .
H120 H 0.5124 0.0211 0.0314 0.140 Uiso 1 1 calc R . .
C121 C 0.4881(6) 0.0413(8) 0.0909(3) 0.093(4) Uani 1 1 d . . .
H121 H 0.5502 0.0090 0.0997 0.111 Uiso 1 1 calc R . .
C122 C 0.4175(5) 0.0819(5) 0.1174(2) 0.0543(18) Uani 1 1 d . . .
H122 H 0.4321 0.0772 0.1449 0.065 Uiso 1 1 calc R . .
C123 C 0.0062(4) 0.7435(4) 0.1414(2) 0.0386(13) Uani 1 1 d . . .
H123 H -0.0162 0.7104 0.1294 0.046 Uiso 1 1 calc R . .
C124 C -0.0518(5) 0.8250(4) 0.1425(2) 0.0433(15) Uani 1 1 d . . .
H124 H -0.1127 0.8470 0.1316 0.052 Uiso 1 1 calc R . .
C125 C -0.0201(5) 0.8741(4) 0.1595(2) 0.0454(15) Uani 1 1 d . . .
H125 H -0.0587 0.9303 0.1607 0.054 Uiso 1 1 calc R . .
C126 C 0.0693(5) 0.8394(4) 0.1748(2) 0.0445(15) Uani 1 1 d . . .
H126 H 0.0928 0.8716 0.1869 0.053 Uiso 1 1 calc R . .
C127 C 0.1243(4) 0.7578(3) 0.17252(18) 0.0330(12) Uani 1 1 d . . .
C128 C 0.2227(4) 0.7174(3) 0.18690(17) 0.0307(12) Uani 1 1 d . . .
C129 C 0.2752(5) 0.7642(4) 0.1928(2) 0.0456(15) Uani 1 1 d . . .
H129 H 0.2492 0.8239 0.1876 0.055 Uiso 1 1 calc R . .
C130 C 0.3654(5) 0.7236(4) 0.2063(2) 0.0475(16) Uani 1 1 d . . .
H130 H 0.4021 0.7546 0.2110 0.057 Uiso 1 1 calc R . .
C131 C 0.4018(4) 0.6368(4) 0.2130(2) 0.0405(14) Uani 1 1 d . . .
H131 H 0.4634 0.6071 0.2228 0.049 Uiso 1 1 calc R . .
C132 C 0.3468(4) 0.5939(4) 0.2051(2) 0.0384(13) Uani 1 1 d . . .
H132 H 0.3725 0.5343 0.2094 0.046 Uiso 1 1 calc R . .
N13 N -0.5857(13) -0.1818(10) 0.2682(6) 0.094(3) Uiso 0.50 1 d PDU A 1
C133 C -0.5957(8) -0.1124(7) 0.2593(4) 0.037(3) Uiso 0.50 1 d PDU A 1
C134 C -0.6131(14) -0.0223(9) 0.2483(6) 0.048(5) Uiso 0.50 1 d PDU A 1
H13A H -0.6741 0.0060 0.2356 0.072 Uiso 0.50 1 d PR A 1
H13B H -0.5612 -0.0106 0.2282 0.072 Uiso 0.50 1 d PR A 1
H13C H -0.6157 -0.0016 0.2735 0.072 Uiso 0.50 1 d PR A 1
N14 N -0.5240(13) -0.1249(11) 0.1991(6) 0.094(3) Uiso 0.50 1 d PDU B 2
C135 C -0.5672(13) -0.0902(12) 0.2259(6) 0.076(5) Uiso 0.50 1 d PDU B 2
C136 C -0.6223(14) -0.0390(13) 0.2565(6) 0.055(6) Uiso 0.50 1 d PDU B 2
H13D H -0.6865 -0.0059 0.2476 0.083 Uiso 0.50 1 d PR B 2
H13E H -0.5891 -0.0010 0.2588 0.083 Uiso 0.50 1 d PR B 2
H13F H -0.6273 -0.0767 0.2839 0.083 Uiso 0.50 1 d PR B 2
N15 N -0.1239(6) 0.7066(6) 0.3443(3) 0.089(2) Uiso 1 1 d . . .
C137 C -0.0953(6) 0.7284(6) 0.3098(3) 0.068(2) Uiso 1 1 d . . .
C138 C -0.0615(6) 0.7596(5) 0.2678(3) 0.0599(18) Uiso 1 1 d . . .
H13G H -0.1139 0.7804 0.2495 0.090 Uiso 1 1 calc R . .
H13H H -0.0094 0.7141 0.2577 0.090 Uiso 1 1 calc R . .
H13I H -0.0381 0.8056 0.2675 0.090 Uiso 1 1 calc R . .
N16 N 0.3575(14) -0.4459(12) 0.4066(7) 0.182(6) Uiso 1 1 d . . .
C139 C 0.3067(13) -0.4561(11) 0.4350(6) 0.135(5) Uiso 1 1 d . . .
C140 C 0.2469(13) -0.4667(12) 0.4718(6) 0.147(5) Uiso 1 1 d . . .
H14A H 0.2848 -0.5001 0.4956 0.220 Uiso 1 1 d R . .
H14B H 0.2054 -0.4960 0.4677 0.220 Uiso 1 1 d R . .
H14C H 0.2077 -0.4115 0.4775 0.220 Uiso 1 1 d R . .
N17 N -0.5301(14) 0.6043(14) 0.0644(6) 0.190(6) Uiso 1 1 d . . .
C141 C -0.5484(12) 0.5397(12) 0.0671(5) 0.130(5) Uiso 1 1 d . . .
C142 C -0.5687(12) 0.4701(11) 0.0753(5) 0.133(5) Uiso 1 1 d . . .
H14D H -0.5090 0.4228 0.0798 0.200 Uiso 1 1 d R . .
H14E H -0.5977 0.4676 0.0515 0.200 Uiso 1 1 d R . .
H14F H -0.6130 0.4668 0.1006 0.200 Uiso 1 1 d R . .
N18 N -0.4955(9) 0.1586(9) 0.6340(4) 0.133(4) Uiso 1 1 d . . .
C143 C -0.4929(10) 0.2206(10) 0.6396(5) 0.114(4) Uiso 1 1 d . . .
C144 C -0.493(2) 0.3015(19) 0.6453(10) 0.217(10) Uiso 1 1 d . . .
H14G H -0.4487 0.3219 0.6234 0.326 Uiso 1 1 d R . .
H14H H -0.4715 0.2932 0.6730 0.326 Uiso 1 1 d R . .
H14I H -0.5573 0.3430 0.6433 0.326 Uiso 1 1 d R . .
N19 N 0.090(2) 0.0335(16) -0.0244(8) 0.226(8) Uiso 1 1 d . . .
C145 C 0.1693(19) 0.0285(13) -0.0378(7) 0.159(6) Uiso 1 1 d . . .
C146 C 0.261(2) 0.0119(17) -0.0466(9) 0.197(9) Uiso 1 1 d . . .
H14J H 0.2927 -0.0199 -0.0210 0.296 Uiso 1 1 d R . .
H14K H 0.2774 0.0634 -0.0576 0.296 Uiso 1 1 d R . .
H14L H 0.2810 -0.0226 -0.0678 0.296 Uiso 1 1 d R . .
N20 N 0.3321(16) 0.3412(16) 0.5594(7) 0.212(8) Uiso 1 1 d . . .
C147 C 0.3169(13) 0.2756(14) 0.5753(6) 0.139(5) Uiso 1 1 d . . .
C148 C 0.311(2) 0.2051(18) 0.5774(9) 0.204(9) Uiso 1 1 d . . .
H14M H 0.2720 0.2094 0.5555 0.306 Uiso 1 1 d R . .
H14N H 0.2803 0.1873 0.6051 0.306 Uiso 1 1 d R . .
H14O H 0.3746 0.1637 0.5738 0.306 Uiso 1 1 d R . .
N21 N 0.6083(14) -0.0324(14) 0.4597(6) 0.192(6) Uiso 1 1 d . . .
C149 C 0.5701(14) 0.0456(15) 0.4574(6) 0.154(6) Uiso 1 1 d . . .
C150 C 0.5279(14) 0.1319(12) 0.4559(6) 0.151(6) Uiso 1 1 d . . .
H15A H 0.4622 0.1506 0.4479 0.226 Uiso 1 1 d R . .
H15B H 0.5648 0.1629 0.4352 0.226 Uiso 1 1 d R . .
H15C H 0.5268 0.1427 0.4836 0.226 Uiso 1 1 d R . .
O40 O -0.3297(9) -0.1499(8) 0.1369(4) 0.082(3) Uiso 0.50 1 d P . .
H40O H -0.3805 -0.1433 0.1533 0.124 Uiso 0.50 1 d PR . .
H40P H -0.3184 -0.1991 0.1332 0.124 Uiso 0.50 1 d PR . .
N22 N -0.0677(9) 0.5378(7) 0.0871(4) 0.0516(18) Uiso 0.50 1 d PDU C -1
H22A H -0.0195 0.5635 0.0773 0.062 Uiso 0.50 1 calc PR C -1
H22B H -0.0628 0.5143 0.1162 0.062 Uiso 0.50 1 calc PR C -1
C151 C -0.1618(7) 0.6026(7) 0.0810(4) 0.035(3) Uiso 0.50 1 d PDU C -1
H15D H -0.2129 0.5771 0.0917 0.043 Uiso 0.50 1 calc PR C -1
H15E H -0.1679 0.6280 0.0507 0.043 Uiso 0.50 1 calc PR C -1
C152 C -0.1719(11) 0.6694(9) 0.1043(5) 0.056(3) Uiso 0.50 1 d PDU C -1
H15F H -0.2378 0.7083 0.1041 0.084 Uiso 0.50 1 d PR C -1
H15G H -0.1280 0.7006 0.0905 0.084 Uiso 0.50 1 d PR C -1
H15H H -0.1563 0.6428 0.1333 0.084 Uiso 0.50 1 d PR C -1
C153 C -0.0503(9) 0.4707(7) 0.0652(3) 0.040(3) Uiso 0.50 1 d PDU C -1
H15I H -0.1072 0.4523 0.0701 0.047 Uiso 0.50 1 calc PR C -1
H15J H 0.0046 0.4218 0.0764 0.047 Uiso 0.50 1 calc PR C -1
C154 C -0.0291(9) 0.5014(8) 0.0184(3) 0.043(3) Uiso 0.50 1 d PDU C -1
H15K H -0.0014 0.4530 0.0050 0.065 Uiso 0.50 1 d PR C -1
H15L H 0.0163 0.5323 0.0140 0.065 Uiso 0.50 1 d PR C -1
H15M H -0.0886 0.5387 0.0059 0.065 Uiso 0.50 1 d PR C -1
N23 N -0.0925(7) 0.4672(13) 0.3769(12) 0.114(5) Uiso 0.50 1 d PDU D 1
H23A H -0.0917 0.4355 0.3574 0.137 Uiso 0.50 1 calc PR D 1
H23B H -0.0921 0.4313 0.4041 0.137 Uiso 0.50 1 calc PR D 1
C155 C -0.0025(8) 0.4864(8) 0.3687(4) 0.044(3) Uiso 0.50 1 d PDU D 1
H15N H -0.0044 0.5270 0.3413 0.053 Uiso 0.50 1 calc PR D 1
H15O H 0.0504 0.4339 0.3655 0.053 Uiso 0.50 1 calc PR D 1
C156 C 0.0224(10) 0.5220(9) 0.4010(4) 0.049(3) Uiso 0.50 1 d PDU D 1
H15P H 0.0884 0.5227 0.3944 0.073 Uiso 0.50 1 d PR D 1
H15Q H 0.0164 0.4868 0.4290 0.073 Uiso 0.50 1 d PR D 1
H15R H -0.0213 0.5796 0.4004 0.073 Uiso 0.50 1 d PR D 1
C157 C -0.1832(9) 0.5355(8) 0.3754(4) 0.049(3) Uiso 0.50 1 d PDU D 1
H15S H -0.1978 0.5565 0.3456 0.059 Uiso 0.50 1 calc PR D 1
H15T H -0.1737 0.5818 0.3844 0.059 Uiso 0.50 1 calc PR D 1
C158 C -0.2716(14) 0.5189(18) 0.4009(9) 0.117(5) Uiso 0.50 1 d PDU D 1
H15U H -0.2546 0.4604 0.4167 0.175 Uiso 0.50 1 d PR D 1
H15V H -0.3196 0.5292 0.3816 0.175 Uiso 0.50 1 d PR D 1
H15W H -0.2978 0.5569 0.4204 0.175 Uiso 0.50 1 d PR D 1
N24 N -0.0863(9) 0.5581(7) 0.0928(4) 0.0516(18) Uiso 0.50 1 d PD E 2
C159 C -0.1368(16) 0.6256(9) 0.0911(9) 0.112(8) Uiso 0.50 1 d PD E 2
C160 C -0.1868(10) 0.7125(8) 0.0964(5) 0.056(3) Uiso 0.50 1 d PD E 2
H16A H -0.2301 0.7432 0.0741 0.084 Uiso 0.50 1 d PR E 2
H16B H -0.1398 0.7407 0.0948 0.084 Uiso 0.50 1 d PR E 2
H16C H -0.2238 0.7116 0.1238 0.084 Uiso 0.50 1 d PR E 2
N25 N -0.2697(11) 0.5022(13) 0.3816(8) 0.117(5) Uiso 0.50 1 d PD F 2
C161 C -0.1904(10) 0.4625(9) 0.3843(5) 0.064(4) Uiso 0.50 1 d PD F 2
C162 C -0.0862(11) 0.448(2) 0.3829(15) 0.114(5) Uiso 0.50 1 d PD F 2
H16D H -0.0627 0.4146 0.4101 0.172 Uiso 0.50 1 d PR F 2
H16E H -0.0762 0.5030 0.3774 0.172 Uiso 0.50 1 d PR F 2
H16F H -0.0513 0.4187 0.3607 0.172 Uiso 0.50 1 d PR F 2

loop_
_atom_site_aniso_label
_atom_site_aniso_U_11
_atom_site_aniso_U_22
_atom_site_aniso_U_33
_atom_site_aniso_U_23
_atom_site_aniso_U_13
_atom_site_aniso_U_12
Mn1 0.0232(4) 0.0157(3) 0.0250(4) -0.0008(3) -0.0054(3) -0.0079(3)
Mn2 0.0283(4) 0.0197(4) 0.0288(4) -0.0010(3) -0.0095(3) -0.0094(3)
Mn3 0.0288(4) 0.0177(4) 0.0223(4) -0.0010(3) -0.0052(3) -0.0072(3)
Mn4 0.0398(5) 0.0214(4) 0.0239(4) -0.0002(3) -0.0019(3) -0.0066(3)
Mn5 0.0252(4) 0.0148(4) 0.0322(4) -0.0007(3) -0.0050(3) -0.0077(3)
Mn6 0.0225(4) 0.0173(4) 0.0247(4) -0.0023(3) -0.0051(3) -0.0067(3)
Mn7 0.0303(4) 0.0313(4) 0.0265(4) -0.0067(3) -0.0066(3) -0.0107(3)
Mn8 0.0259(4) 0.0194(4) 0.0258(4) -0.0027(3) -0.0048(3) -0.0065(3)
Mn9 0.0224(4) 0.0152(3) 0.0290(4) -0.0010(3) -0.0060(3) -0.0073(3)
Mn10 0.0284(4) 0.0172(4) 0.0398(5) -0.0017(3) -0.0075(3) -0.0101(3)
O1 0.0250(17) 0.0164(16) 0.0271(18) -0.0010(14) -0.0049(14) -0.0076(14)
O2 0.0211(16) 0.0168(16) 0.0246(18) -0.0033(14) -0.0044(14) -0.0040(13)
O3 0.0237(17) 0.0188(16) 0.0266(18) -0.0004(14) -0.0071(14) -0.0091(14)
N1 0.034(2) 0.032(2) 0.028(2) -0.0043(19) -0.0091(19) -0.014(2)
N2 0.035(2) 0.031(2) 0.029(2) -0.0047(19) -0.009(2) -0.010(2)
N3 0.047(3) 0.033(3) 0.027(2) -0.006(2) -0.001(2) -0.008(2)
N4 0.040(3) 0.031(2) 0.027(2) -0.0011(19) -0.001(2) -0.009(2)
N5 0.028(2) 0.023(2) 0.034(2) -0.0031(18) -0.0082(19) -0.0075(18)
N6 0.029(2) 0.014(2) 0.045(3) 0.0008(19) -0.008(2) -0.0060(18)
N7 0.035(2) 0.037(3) 0.025(2) -0.0001(19) -0.0067(19) -0.016(2)
N8 0.041(3) 0.043(3) 0.030(3) -0.010(2) -0.001(2) -0.022(2)
N9 0.034(2) 0.029(2) 0.030(2) -0.0045(19) -0.004(2) -0.012(2)
N10 0.037(3) 0.035(3) 0.038(3) -0.012(2) -0.006(2) -0.006(2)
N11 0.036(3) 0.021(2) 0.038(3) -0.0015(19) -0.007(2) -0.0107(19)
N12 0.035(2) 0.025(2) 0.037(3) -0.0051(19) -0.005(2) -0.011(2)
O4 0.0277(18) 0.0183(16) 0.0269(19) 0.0016(14) -0.0064(15) -0.0083(14)
O5 0.035(2) 0.0232(18) 0.033(2) 0.0027(15) -0.0121(16) -0.0122(16)
O6 0.034(2) 0.0202(17) 0.0273(19) 0.0017(15) -0.0043(15) -0.0075(15)
O7 0.038(2) 0.0233(18) 0.030(2) -0.0007(15) -0.0017(17) -0.0044(16)
O8 0.0292(18) 0.0192(17) 0.0297(19) -0.0020(14) -0.0069(15) -0.0093(14)
O9 0.0273(18) 0.0150(16) 0.039(2) -0.0017(15) -0.0055(16) -0.0056(14)
O10 0.0273(18) 0.0239(18) 0.033(2) -0.0085(15) -0.0042(15) -0.0080(15)
O11 0.036(2) 0.054(3) 0.040(2) -0.015(2) -0.0097(19) -0.012(2)
O12 0.0257(17) 0.0224(17) 0.0264(19) 0.0013(14) -0.0044(15) -0.0122(15)
O13 0.0257(18) 0.0260(18) 0.031(2) -0.0038(15) -0.0063(15) -0.0096(15)
O14 0.0224(17) 0.0230(18) 0.039(2) -0.0016(15) -0.0084(15) -0.0099(15)
O15 0.031(2) 0.0169(18) 0.058(3) -0.0022(17) -0.0133(18) -0.0101(15)
O16 0.038(2) 0.030(2) 0.029(2) -0.0058(16) -0.0064(17) -0.0090(17)
O17 0.043(2) 0.0260(19) 0.033(2) -0.0048(16) -0.0112(17) -0.0130(17)
O18 0.060(3) 0.038(2) 0.030(2) -0.0011(17) -0.0084(19) -0.022(2)
O19 0.062(3) 0.050(3) 0.118(5) -0.039(3) -0.006(3) -0.009(3)
O20 0.0267(18) 0.0224(17) 0.0261(19) -0.0026(14) -0.0058(15) -0.0049(15)
O21 0.0315(19) 0.0255(18) 0.0258(19) -0.0044(15) -0.0074(15) -0.0046(15)
O22 0.034(2) 0.031(2) 0.0262(19) -0.0062(16) -0.0030(16) -0.0057(16)
O23 0.052(2) 0.030(2) 0.033(2) 0.0001(17) 0.0025(18) -0.0150(19)
O24 0.0281(19) 0.0203(17) 0.042(2) -0.0058(15) -0.0071(16) -0.0086(15)
O25 0.0265(18) 0.0203(18) 0.046(2) -0.0015(16) -0.0013(16) -0.0093(15)
O26 0.039(2) 0.033(2) 0.045(2) 0.0017(18) -0.0141(18) -0.0129(18)
O27 0.136(6) 0.098(5) 0.066(4) 0.006(3) -0.043(4) -0.082(4)
O28 0.0238(17) 0.0170(17) 0.0282(19) -0.0015(14) -0.0052(14) -0.0077(14)
O29 0.0245(18) 0.0187(17) 0.049(2) -0.0060(16) -0.0121(16) -0.0052(15)
O30 0.0278(18) 0.0229(18) 0.0305(19) -0.0003(15) -0.0085(15) -0.0120(15)
O31 0.041(2) 0.035(2) 0.026(2) -0.0054(16) -0.0060(16) -0.0137(17)
O32 0.032(2) 0.0247(19) 0.035(2) 0.0010(16) -0.0022(16) -0.0083(16)
O33 0.0300(19) 0.0221(18) 0.032(2) 0.0009(15) -0.0032(16) -0.0068(16)
O34 0.047(2) 0.036(2) 0.040(2) -0.0071(18) -0.0090(19) -0.0226(19)
O36 0.0287(19) 0.0162(16) 0.0285(19) -0.0024(14) -0.0039(15) -0.0051(14)
O35 0.050(3) 0.036(2) 0.065(3) -0.013(2) -0.019(2) 0.002(2)
O37 0.037(2) 0.0210(18) 0.033(2) -0.0021(16) 0.0021(17) -0.0035(16)
O38 0.0315(19) 0.0195(17) 0.032(2) -0.0034(15) -0.0019(15) -0.0087(15)
O39 0.039(2) 0.0242(19) 0.047(2) -0.0055(17) -0.0130(18) -0.0139(17)
C1 0.026(3) 0.017(2) 0.029(3) -0.003(2) -0.005(2) -0.005(2)
C2 0.029(3) 0.016(2) 0.030(3) 0.000(2) -0.012(2) -0.003(2)
C3 0.035(3) 0.023(3) 0.030(3) -0.001(2) -0.005(2) -0.005(2)
C4 0.046(3) 0.015(2) 0.036(3) 0.002(2) -0.010(3) -0.003(2)
C5 0.051(3) 0.024(3) 0.026(3) 0.002(2) -0.008(3) -0.010(3)
C6 0.040(3) 0.026(3) 0.026(3) 0.000(2) -0.004(2) -0.012(2)
C7 0.035(3) 0.022(3) 0.025(3) 0.001(2) -0.011(2) -0.010(2)
C8 0.031(3) 0.022(2) 0.026(3) -0.001(2) -0.010(2) -0.010(2)
C9 0.020(2) 0.019(2) 0.037(3) -0.006(2) -0.007(2) -0.004(2)
C10 0.028(3) 0.019(2) 0.037(3) -0.006(2) -0.002(2) -0.005(2)
C11 0.042(3) 0.032(3) 0.055(4) -0.016(3) -0.008(3) -0.008(3)
C12 0.050(4) 0.048(4) 0.063(5) -0.029(4) -0.003(3) 0.010(3)
C13 0.063(5) 0.058(4) 0.052(4) -0.034(4) -0.003(4) -0.006(4)
C14 0.046(4) 0.035(3) 0.050(4) -0.019(3) -0.008(3) -0.004(3)
C15 0.038(3) 0.024(3) 0.038(3) -0.010(2) -0.002(2) -0.011(2)
C16 0.030(3) 0.021(2) 0.035(3) -0.004(2) -0.004(2) -0.010(2)
C17 0.022(2) 0.014(2) 0.034(3) -0.003(2) -0.008(2) -0.0027(19)
C18 0.024(2) 0.024(2) 0.026(3) -0.003(2) -0.004(2) -0.011(2)
C19 0.030(3) 0.021(2) 0.030(3) -0.004(2) -0.002(2) -0.009(2)
C20 0.022(3) 0.029(3) 0.037(3) -0.003(2) -0.011(2) -0.005(2)
C21 0.030(3) 0.033(3) 0.036(3) -0.006(2) -0.006(2) -0.016(2)
C22 0.032(3) 0.020(2) 0.039(3) -0.004(2) -0.006(2) -0.011(2)
C23 0.026(3) 0.019(2) 0.030(3) 0.000(2) -0.009(2) -0.007(2)
C24 0.029(3) 0.021(2) 0.032(3) -0.004(2) -0.009(2) -0.010(2)
C25 0.049(4) 0.024(3) 0.025(3) 0.002(2) -0.008(3) -0.021(3)
C26 0.052(4) 0.033(3) 0.034(3) -0.005(2) -0.011(3) -0.022(3)
C27 0.060(4) 0.074(5) 0.053(4) -0.023(4) -0.008(3) -0.034(4)
C28 0.084(6) 0.125(8) 0.081(6) -0.046(6) -0.016(5) -0.055(6)
C29 0.100(7) 0.135(9) 0.076(6) -0.066(6) -0.012(6) -0.049(7)
C30 0.079(5) 0.081(5) 0.042(4) -0.028(4) -0.005(4) -0.032(4)
C31 0.064(4) 0.033(3) 0.029(3) -0.005(2) -0.008(3) -0.019(3)
C32 0.059(4) 0.036(3) 0.031(3) -0.008(3) 0.004(3) -0.017(3)
C33 0.030(3) 0.012(2) 0.027(3) -0.0004(19) -0.004(2) -0.009(2)
C34 0.025(3) 0.025(3) 0.030(3) -0.003(2) 0.001(2) -0.011(2)
C35 0.029(3) 0.032(3) 0.028(3) 0.000(2) -0.006(2) -0.014(2)
C36 0.033(3) 0.024(3) 0.046(4) -0.005(2) -0.011(3) -0.001(2)
C37 0.028(3) 0.033(3) 0.051(4) -0.016(3) -0.004(3) -0.002(2)
C38 0.031(3) 0.039(3) 0.033(3) -0.011(2) -0.001(2) -0.010(2)
C39 0.031(3) 0.024(3) 0.030(3) -0.003(2) -0.003(2) -0.012(2)
C40 0.034(3) 0.027(3) 0.025(3) -0.008(2) 0.002(2) -0.007(2)
C41 0.031(3) 0.023(3) 0.032(3) -0.004(2) -0.004(2) -0.011(2)
C42 0.024(3) 0.020(3) 0.052(4) -0.010(2) -0.003(2) -0.006(2)
C43 0.043(3) 0.040(3) 0.045(4) 0.001(3) -0.002(3) -0.024(3)
C44 0.041(4) 0.046(4) 0.061(4) -0.004(3) 0.006(3) -0.020(3)
C45 0.033(3) 0.037(3) 0.076(5) -0.001(3) -0.004(3) -0.020(3)
C46 0.037(3) 0.039(3) 0.076(5) -0.007(3) -0.015(3) -0.019(3)
C47 0.034(3) 0.023(3) 0.053(4) -0.002(2) -0.012(3) -0.011(2)
C48 0.049(4) 0.030(3) 0.058(4) -0.007(3) -0.023(3) -0.013(3)
C49 0.026(3) 0.021(3) 0.021(2) -0.0008(19) -0.006(2) -0.007(2)
C50 0.028(3) 0.022(3) 0.026(3) 0.002(2) -0.006(2) -0.009(2)
C51 0.026(3) 0.024(3) 0.037(3) -0.004(2) -0.008(2) -0.005(2)
C52 0.035(3) 0.027(3) 0.051(4) -0.010(3) -0.006(3) -0.004(2)
C53 0.023(3) 0.038(3) 0.057(4) -0.008(3) -0.008(3) -0.004(2)
C54 0.028(3) 0.038(3) 0.036(3) -0.005(2) -0.011(2) -0.014(2)
C55 0.029(3) 0.026(3) 0.021(3) 0.003(2) -0.006(2) -0.011(2)
C56 0.023(3) 0.030(3) 0.030(3) 0.000(2) -0.011(2) -0.010(2)
C57 0.030(3) 0.021(3) 0.030(3) 0.001(2) -0.010(2) -0.013(2)
C58 0.032(3) 0.026(3) 0.030(3) -0.003(2) -0.003(2) -0.013(2)
C59 0.054(4) 0.027(3) 0.035(3) -0.001(2) -0.004(3) -0.013(3)
C60 0.088(5) 0.044(4) 0.032(3) -0.003(3) 0.009(3) -0.026(4)
C61 0.077(5) 0.048(4) 0.030(3) 0.004(3) 0.000(3) -0.030(4)
C62 0.055(4) 0.035(3) 0.036(3) 0.008(3) -0.013(3) -0.023(3)
C63 0.036(3) 0.028(3) 0.033(3) 0.004(2) -0.011(2) -0.014(2)
C64 0.045(3) 0.027(3) 0.038(3) 0.000(2) -0.006(3) -0.019(3)
C65 0.030(3) 0.019(2) 0.028(3) -0.005(2) -0.010(2) -0.008(2)
C66 0.032(3) 0.020(2) 0.028(3) -0.002(2) -0.007(2) -0.009(2)
C67 0.032(3) 0.024(3) 0.038(3) -0.003(2) -0.003(2) -0.008(2)
C68 0.027(3) 0.032(3) 0.043(3) -0.003(3) -0.003(2) -0.006(2)
C69 0.034(3) 0.026(3) 0.057(4) 0.000(3) -0.008(3) 0.001(2)
C70 0.035(3) 0.020(3) 0.049(4) 0.004(2) -0.006(3) -0.007(2)
C71 0.031(3) 0.022(3) 0.034(3) -0.005(2) -0.004(2) -0.012(2)
C72 0.033(3) 0.013(2) 0.035(3) 0.002(2) -0.010(2) -0.007(2)
C73 0.047(3) 0.029(3) 0.042(3) -0.004(2) -0.017(3) -0.016(3)
C74 0.075(5) 0.032(3) 0.059(4) -0.003(3) -0.030(4) -0.022(3)
C75 0.075(5) 0.034(4) 0.096(6) -0.007(4) -0.038(5) -0.026(4)
C76 0.060(4) 0.046(4) 0.073(5) -0.011(3) -0.029(4) -0.029(3)
C77 0.039(3) 0.034(3) 0.032(3) -0.003(2) -0.009(2) -0.018(3)
C78 0.034(3) 0.046(3) 0.031(3) -0.008(3) -0.007(2) -0.017(3)
C79 0.034(3) 0.054(4) 0.049(4) -0.008(3) -0.014(3) -0.015(3)
C80 0.035(3) 0.086(6) 0.056(4) -0.027(4) -0.017(3) -0.012(4)
C81 0.046(4) 0.050(4) 0.049(4) -0.010(3) -0.021(3) 0.000(3)
C82 0.040(3) 0.041(3) 0.033(3) -0.007(3) -0.009(3) -0.009(3)
C83 0.061(4) 0.030(3) 0.039(3) -0.008(3) 0.001(3) -0.004(3)
C84 0.074(5) 0.035(4) 0.061(5) -0.013(3) 0.008(4) 0.000(4)
C85 0.071(5) 0.041(4) 0.085(6) -0.009(4) 0.022(5) 0.002(4)
C86 0.057(4) 0.041(4) 0.075(5) -0.005(4) 0.019(4) -0.002(3)
C87 0.053(4) 0.039(3) 0.027(3) -0.004(3) 0.000(3) -0.009(3)
C88 0.042(3) 0.034(3) 0.030(3) -0.004(2) -0.004(3) -0.009(3)
C89 0.046(4) 0.043(4) 0.033(3) -0.001(3) 0.003(3) -0.010(3)
C90 0.051(4) 0.042(4) 0.036(3) 0.004(3) -0.004(3) -0.018(3)
C91 0.053(4) 0.031(3) 0.035(3) 0.003(2) -0.006(3) -0.009(3)
C92 0.048(3) 0.032(3) 0.030(3) -0.003(2) -0.004(3) -0.011(3)
C93 0.035(3) 0.027(3) 0.034(3) -0.005(2) -0.007(2) -0.013(2)
C94 0.031(3) 0.036(3) 0.038(3) -0.009(2) -0.005(2) -0.013(2)
C95 0.040(3) 0.043(3) 0.040(3) -0.002(3) 0.002(3) -0.017(3)
C96 0.039(3) 0.027(3) 0.039(3) 0.003(2) -0.003(3) -0.013(2)
C97 0.037(3) 0.024(3) 0.034(3) 0.001(2) -0.008(2) -0.012(2)
C98 0.037(3) 0.021(3) 0.035(3) 0.003(2) -0.008(2) -0.011(2)
C99 0.044(3) 0.023(3) 0.052(4) 0.004(3) -0.001(3) -0.008(3)
C100 0.058(4) 0.023(3) 0.064(5) 0.007(3) 0.001(4) -0.007(3)
C101 0.054(4) 0.021(3) 0.067(5) -0.004(3) 0.004(3) 0.001(3)
C102 0.038(3) 0.020(3) 0.051(4) -0.005(2) 0.002(3) -0.006(2)
C103 0.041(3) 0.050(4) 0.034(3) -0.006(3) 0.002(3) -0.022(3)
C104 0.033(3) 0.101(6) 0.049(4) -0.012(4) 0.005(3) -0.028(4)
C105 0.034(4) 0.152(10) 0.054(5) 0.004(5) -0.007(4) -0.021(5)
C106 0.049(4) 0.131(8) 0.035(4) 0.008(4) -0.021(3) -0.019(5)
C107 0.033(3) 0.051(4) 0.032(3) -0.001(3) -0.006(2) -0.017(3)
C108 0.044(3) 0.035(3) 0.027(3) -0.004(2) -0.011(2) -0.018(3)
C109 0.051(4) 0.049(4) 0.039(4) -0.002(3) -0.006(3) -0.023(3)
C110 0.072(5) 0.051(4) 0.027(3) -0.004(3) -0.002(3) -0.035(4)
C111 0.049(4) 0.062(4) 0.046(4) -0.025(3) 0.016(3) -0.025(3)
C112 0.037(3) 0.059(4) 0.038(3) -0.017(3) 0.006(3) -0.016(3)
C113 0.032(3) 0.038(3) 0.031(3) -0.006(2) -0.001(2) -0.012(2)
C114 0.034(3) 0.048(4) 0.036(3) -0.002(3) -0.007(3) -0.013(3)
C115 0.048(4) 0.048(4) 0.033(3) -0.006(3) -0.011(3) -0.019(3)
C116 0.045(3) 0.042(3) 0.032(3) -0.008(3) -0.003(3) -0.019(3)
C117 0.039(3) 0.029(3) 0.037(3) -0.007(2) -0.005(3) -0.014(2)
C118 0.041(3) 0.042(3) 0.041(4) -0.017(3) -0.002(3) -0.003(3)
C119 0.052(5) 0.118(8) 0.062(5) -0.051(5) -0.009(4) 0.003(5)
C120 0.056(5) 0.174(12) 0.096(8) -0.088(8) -0.014(5) 0.038(6)
C121 0.048(5) 0.134(9) 0.077(6) -0.065(6) -0.019(4) 0.028(5)
C122 0.050(4) 0.053(4) 0.049(4) -0.024(3) -0.014(3) 0.009(3)
C123 0.038(3) 0.031(3) 0.046(4) -0.006(3) -0.006(3) -0.011(3)
C124 0.042(3) 0.027(3) 0.052(4) 0.005(3) -0.008(3) -0.008(3)
C125 0.046(4) 0.018(3) 0.064(4) -0.004(3) -0.003(3) -0.005(3)
C126 0.047(4) 0.025(3) 0.061(4) -0.009(3) 0.000(3) -0.014(3)
C127 0.041(3) 0.017(2) 0.037(3) 0.001(2) -0.002(2) -0.011(2)
C128 0.040(3) 0.021(3) 0.033(3) -0.005(2) -0.001(2) -0.014(2)
C129 0.056(4) 0.028(3) 0.058(4) -0.011(3) -0.007(3) -0.019(3)
C130 0.052(4) 0.043(4) 0.061(4) -0.014(3) -0.011(3) -0.026(3)
C131 0.033(3) 0.037(3) 0.053(4) -0.009(3) -0.006(3) -0.014(3)
C132 0.039(3) 0.026(3) 0.052(4) -0.006(3) -0.008(3) -0.012(2)

loop_
_atom_type_symbol
_atom_type_description
_atom_type_scat_dispersion_real
_atom_type_scat_dispersion_imag
_atom_type_scat_source
C C 0.0033 0.0016 'International Tables Vol C Tables 4.2.6.8 and 6.1.1.4'
H H 0.0000 0.0000 'International Tables Vol C Tables 4.2.6.8 and 6.1.1.4'
N N 0.0061 0.0033 'International Tables Vol C Tables 4.2.6.8 and 6.1.1.4'
O O 0.0106 0.0060 'International Tables Vol C Tables 4.2.6.8 and 6.1.1.4'
Mn Mn 0.3368 0.7283 'International Tables Vol C Tables 4.2.6.8 and 6.1.1.4'

loop_
_geom_angle_atom_site_label_1
_geom_angle_atom_site_label_2
_geom_angle_atom_site_label_3
_geom_angle
_geom_angle_site_symmetry_1
_geom_angle_site_symmetry_3
_geom_angle_publ_flag
O1 Mn1 O2 99.83(13) . . ?
O1 Mn1 O3 99.19(12) . . ?
O2 Mn1 O3 98.77(12) . . ?
O1 Mn1 O4 91.61(13) . . ?
O2 Mn1 O4 77.82(12) . . ?
O3 Mn1 O4 169.10(13) . . ?
O1 Mn1 O8 169.89(12) . . ?
O2 Mn1 O8 90.16(12) . . ?
O3 Mn1 O8 77.58(12) . . ?
O4 Mn1 O8 92.00(12) . . ?
O1 Mn1 O12 77.30(12) . . ?
O2 Mn1 O12 171.39(12) . . ?
O3 Mn1 O12 89.73(12) . . ?
O4 Mn1 O12 94.06(12) . . ?
O8 Mn1 O12 93.03(12) . . ?
O1 Mn2 O16 100.29(14) . . ?
O1 Mn2 O5 92.86(13) . . ?
O16 Mn2 O5 92.92(14) . . ?
O1 Mn2 O12 79.34(13) . . ?
O16 Mn2 O12 179.02(13) . . ?
O5 Mn2 O12 86.19(13) . . ?
O1 Mn2 N2 173.40(15) . . ?
O16 Mn2 N2 86.18(16) . . ?
O5 Mn2 N2 88.06(15) . . ?
O12 Mn2 N2 94.22(15) . . ?
O1 Mn2 N1 107.27(14) . . ?
O16 Mn2 N1 82.86(15) . . ?
O5 Mn2 N1 159.85(15) . . ?
O12 Mn2 N1 98.12(14) . . ?
N2 Mn2 N1 72.04(16) . . ?
O6 Mn3 O17 96.64(14) . . ?
O6 Mn3 O1 86.53(13) . . ?
O17 Mn3 O1 98.04(14) . . ?
O6 Mn3 O37 173.61(14) . . ?
O17 Mn3 O37 88.00(14) . . ?
O1 Mn3 O37 88.47(13) . . ?
O6 Mn3 O20 89.85(13) . . ?
O17 Mn3 O20 162.98(14) . . ?
O1 Mn3 O20 98.05(13) . . ?
O37 Mn3 O20 86.91(14) . . ?
O6 Mn3 O22 94.51(14) . . ?
O17 Mn3 O22 84.23(14) . . ?
O1 Mn3 O22 177.39(13) . . ?
O37 Mn3 O22 90.32(14) . . ?
O20 Mn3 O22 79.57(13) . . ?
O18 Mn4 O7 92.69(16) . . ?
O18 Mn4 O22 98.33(15) . . ?
O7 Mn4 O22 102.17(14) . . ?
O18 Mn4 N4 116.23(17) . . ?
O7 Mn4 N4 87.19(16) . . ?
O22 Mn4 N4 143.84(16) . . ?
O18 Mn4 N3 98.66(18) . . ?
O7 Mn4 N3 158.63(16) . . ?
O22 Mn4 N3 94.06(15) . . ?
N4 Mn4 N3 71.57(17) . . ?
O18 Mn4 O23 152.56(14) . . ?
O7 Mn4 O23 100.17(14) . . ?
O22 Mn4 O23 55.40(13) . . ?
N4 Mn4 O23 88.72(15) . . ?
N3 Mn4 O23 77.65(16) . . ?
O2 Mn5 O9 94.89(13) . . ?
O2 Mn5 O24 100.40(13) . . ?
O9 Mn5 O24 91.93(14) . . ?
O2 Mn5 N6 169.75(14) . . ?
O9 Mn5 N6 85.99(15) . . ?
O24 Mn5 N6 89.76(14) . . ?
O2 Mn5 N5 108.02(14) . . ?
O9 Mn5 N5 157.09(14) . . ?
O24 Mn5 N5 84.65(14) . . ?
N6 Mn5 N5 71.38(16) . . ?
O2 Mn5 O4 76.39(12) . . ?
O9 Mn5 O4 84.59(13) . . ?
O24 Mn5 O4 175.01(13) . . ?
N6 Mn5 O4 93.55(13) . . ?
N5 Mn5 O4 99.94(13) . . ?
O25 Mn6 O2 94.25(13) . . ?
O25 Mn6 O21 88.37(14) . . ?
O2 Mn6 O21 89.30(13) . . ?
O25 Mn6 O10 102.81(14) . . ?
O2 Mn6 O10 85.14(13) . . ?
O21 Mn6 O10 167.84(13) . . ?
O25 Mn6 O30 86.56(13) . . ?
O2 Mn6 O30 178.56(14) . . ?
O21 Mn6 O30 91.91(13) . . ?
O10 Mn6 O30 93.53(13) . . ?
O25 Mn6 O28 164.37(13) . . ?
O2 Mn6 O28 98.51(12) . . ?
O21 Mn6 O28 82.83(13) . . ?
O10 Mn6 O28 87.30(13) . . ?
O30 Mn6 O28 80.87(12) . . ?
O11 Mn7 O26 90.62(17) . . ?
O11 Mn7 N7 158.64(17) . . ?
O26 Mn7 N7 98.26(16) . . ?
O11 Mn7 O30 105.40(14) . . ?
O26 Mn7 O30 90.41(15) . . ?
N7 Mn7 O30 93.98(15) . . ?
O11 Mn7 N8 87.27(17) . . ?
O26 Mn7 N8 131.22(17) . . ?
N7 Mn7 N8 72.25(17) . . ?
O30 Mn7 N8 136.90(15) . . ?
O11 Mn7 O31 99.11(15) . . ?
O26 Mn7 O31 146.26(15) . . ?
N7 Mn7 O31 84.22(15) . . ?
O30 Mn7 O31 55.88(12) . . ?
N8 Mn7 O31 81.75(15) . . ?
O3 Mn8 O13 93.25(13) . . ?
O3 Mn8 O32 100.30(13) . . ?
O13 Mn8 O32 90.12(14) . . ?
O3 Mn8 N10 174.06(16) . . ?
O13 Mn8 N10 85.86(16) . . ?
O32 Mn8 N10 85.58(16) . . ?
O3 Mn8 N9 109.06(15) . . ?
O13 Mn8 N9 157.31(16) . . ?
O32 Mn8 N9 82.02(15) . . ?
N10 Mn8 N9 72.39(17) . . ?
O3 Mn8 O8 78.22(12) . . ?
O13 Mn8 O8 85.13(12) . . ?
O32 Mn8 O8 174.92(13) . . ?
N10 Mn8 O8 95.84(16) . . ?
N9 Mn8 O8 103.06(14) . . ?
O14 Mn9 O3 86.95(12) . . ?
O14 Mn9 O33 96.13(14) . . ?
O3 Mn9 O33 100.18(13) . . ?
O14 Mn9 O29 173.25(14) . . ?
O3 Mn9 O29 88.91(12) . . ?
O33 Mn9 O29 89.85(14) . . ?
O14 Mn9 O36 89.00(13) . . ?
O3 Mn9 O36 97.13(12) . . ?
O33 Mn9 O36 162.17(13) . . ?
O29 Mn9 O36 86.23(14) . . ?
O14 Mn9 O38 96.40(13) . . ?
O3 Mn9 O38 175.88(13) . . ?
O33 Mn9 O38 81.88(13) . . ?
O29 Mn9 O38 87.53(13) . . ?
O36 Mn9 O38 80.58(12) . . ?
O34 Mn10 O15 94.27(17) . . ?
O34 Mn10 O38 101.46(14) . . ?
O15 Mn10 O38 104.77(13) . . ?
O34 Mn10 N12 113.01(16) . . ?
O15 Mn10 N12 85.66(15) . . ?
O38 Mn10 N12 143.22(16) . . ?
O34 Mn10 N11 94.33(17) . . ?
O15 Mn10 N11 157.69(15) . . ?
O38 Mn10 N11 93.62(14) . . ?
N12 Mn10 N11 72.03(16) . . ?
Mn2 O1 Mn1 100.27(14) . . ?
Mn2 O1 Mn3 115.80(15) . . ?
Mn1 O1 Mn3 128.15(15) . . ?
Mn2 O1 H1O 103.2 . . ?
Mn1 O1 H1O 103.2 . . ?
Mn3 O1 H1O 103.2 . . ?
Mn5 O2 Mn1 102.78(13) . . ?
Mn5 O2 Mn6 113.48(14) . . ?
Mn1 O2 Mn6 129.51(16) . . ?
Mn5 O2 H2O 102.5 . . ?
Mn1 O2 H2O 102.5 . . ?
Mn6 O2 H2O 102.5 . . ?
Mn8 O3 Mn9 114.90(15) . . ?
Mn8 O3 Mn1 101.18(14) . . ?
Mn9 O3 Mn1 129.18(16) . . ?
Mn8 O3 H3O 102.7 . . ?
Mn9 O3 H3O 102.7 . . ?
Mn1 O3 H3O 102.7 . . ?
C73 N1 C77 118.8(5) . . ?
C73 N1 Mn2 124.5(4) . . ?
C77 N1 Mn2 115.5(3) . . ?
C82 N2 C78 118.8(5) . . ?
C82 N2 Mn2 123.7(4) . . ?
C78 N2 Mn2 117.3(4) . . ?
C87 N3 C83 118.2(5) . . ?
C87 N3 Mn4 117.8(4) . . ?
C83 N3 Mn4 123.7(4) . . ?
C92 N4 C88 118.6(5) . . ?
C92 N4 Mn4 122.2(4) . . ?
C88 N4 Mn4 118.9(4) . . ?
C93 N5 C97 118.3(5) . . ?
C93 N5 Mn5 124.5(3) . . ?
C97 N5 Mn5 116.9(4) . . ?
C102 N6 C98 119.2(5) . . ?
C102 N6 Mn5 123.1(4) . . ?
C98 N6 Mn5 117.6(3) . . ?
C103 N7 C107 119.6(5) . . ?
C103 N7 Mn7 121.8(4) . . ?
C107 N7 Mn7 118.5(4) . . ?
C112 N8 C108 118.5(5) . . ?
C112 N8 Mn7 124.2(4) . . ?
C108 N8 Mn7 116.2(4) . . ?
C113 N9 C117 118.7(5) . . ?
C113 N9 Mn8 123.8(4) . . ?
C117 N9 Mn8 116.0(3) . . ?
C122 N10 C118 118.8(5) . . ?
C122 N10 Mn8 123.9(4) . . ?
C118 N10 Mn8 117.3(4) . . ?
C123 N11 C127 117.8(5) . . ?
C123 N11 Mn10 124.4(4) . . ?
C127 N11 Mn10 116.6(3) . . ?
C132 N12 C128 117.9(4) . . ?
C132 N12 Mn10 123.5(4) . . ?
C128 N12 Mn10 118.1(3) . . ?
C1 O4 Mn1 123.1(3) . . ?
C1 O4 Mn5 137.0(3) . . ?
Mn1 O4 Mn5 92.89(12) . . ?
C1 O5 Mn2 131.4(3) . . ?
C8 O6 Mn3 142.7(3) . . ?
C8 O7 Mn4 133.6(3) . . ?
C9 O8 Mn1 125.4(3) . . ?
C9 O8 Mn8 133.7(3) . . ?
Mn1 O8 Mn8 93.35(12) . . ?
C9 O9 Mn5 128.6(3) . . ?
C16 O10 Mn6 145.2(3) . . ?
C16 O11 Mn7 128.7(4) . . ?
C17 O12 Mn2 137.6(3) . . ?
C17 O12 Mn1 123.0(3) . . ?
Mn2 O12 Mn1 92.64(13) . . ?
C17 O13 Mn8 131.5(3) . . ?
C24 O14 Mn9 140.4(3) . . ?
C24 O15 Mn10 132.3(3) . . ?
C25 O16 Mn2 133.6(3) . . ?
C25 O17 Mn3 129.3(4) . . ?
C32 O18 Mn4 125.7(4) . . ?
C33 O20 Mn3 135.7(3) . . ?
C33 O21 Mn6 132.5(3) . . ?
C40 O22 Mn4 97.3(3) . . ?
C40 O22 Mn3 119.6(3) . . ?
Mn4 O22 Mn3 113.91(16) . . ?
C40 O23 Mn4 84.1(3) . . ?
C41 O24 Mn5 125.1(3) . . ?
C41 O25 Mn6 125.1(3) . . ?
C48 O26 Mn7 135.0(4) . . ?
C49 O28 Mn6 135.7(3) . . ?
C49 O29 Mn9 133.3(3) . . ?
C56 O30 Mn7 95.9(3) . . ?
C56 O30 Mn6 118.8(3) . . ?
Mn7 O30 Mn6 113.46(15) . . ?
C56 O31 Mn7 86.0(3) . . ?
C57 O32 Mn8 131.7(3) . . ?
C57 O33 Mn9 128.3(3) . . ?
C64 O34 Mn10 128.3(4) . . ?
C65 O36 Mn9 141.7(3) . . ?
C65 O37 Mn3 132.7(3) . . ?
C72 O38 Mn10 98.9(3) . . ?
C72 O38 Mn9 117.4(3) . . ?
Mn10 O38 Mn9 111.63(15) . . ?
O5 C1 O4 124.7(4) . . ?
O5 C1 C2 116.8(4) . . ?
O4 C1 C2 118.3(4) . . ?
C7 C2 C3 120.2(5) . . ?
C7 C2 C1 123.3(4) . . ?
C3 C2 C1 116.5(5) . . ?
C4 C3 C2 119.9(5) . . ?
C4 C3 H3 120.1 . . ?
C2 C3 H3 120.1 . . ?
C5 C4 C3 119.8(5) . . ?
C5 C4 H4 120.1 . . ?
C3 C4 H4 120.1 . . ?
C6 C5 C4 120.5(5) . . ?
C6 C5 H5 119.7 . . ?
C4 C5 H5 119.7 . . ?
C5 C6 C7 120.8(5) . . ?
C5 C6 H6 119.6 . . ?
C7 C6 H6 119.6 . . ?
C2 C7 C6 118.7(5) . . ?
C2 C7 C8 121.4(4) . . ?
C6 C7 C8 119.8(5) . . ?
O7 C8 O6 125.2(5) . . ?
O7 C8 C7 117.8(4) . . ?
O6 C8 C7 117.0(5) . . ?
O8 C9 O9 124.9(5) . . ?
O8 C9 C10 118.5(4) . . ?
O9 C9 C10 116.3(4) . . ?
C11 C10 C15 120.0(5) . . ?
C11 C10 C9 118.0(5) . . ?
C15 C10 C9 121.9(5) . . ?
C10 C11 C12 121.1(6) . . ?
C10 C11 H11 119.5 . . ?
C12 C11 H11 119.5 . . ?
C11 C12 C13 118.4(6) . . ?
C11 C12 H12 120.8 . . ?
C13 C12 H12 120.8 . . ?
C14 C13 C12 120.8(6) . . ?
C14 C13 H13 119.6 . . ?
C12 C13 H13 119.6 . . ?
C13 C14 C15 121.6(6) . . ?
C13 C14 H14 119.2 . . ?
C15 C14 H14 119.2 . . ?
C10 C15 C14 118.1(5) . . ?
C10 C15 C16 121.9(5) . . ?
C14 C15 C16 120.0(5) . . ?
O10 C16 O11 125.9(5) . . ?
O10 C16 C15 118.5(5) . . ?
O11 C16 C15 115.6(5) . . ?
O13 C17 O12 124.3(4) . . ?
O13 C17 C18 114.8(4) . . ?
O12 C17 C18 120.7(4) . . ?
C23 C18 C19 119.8(4) . . ?
C23 C18 C17 122.9(4) . . ?
C19 C18 C17 116.9(4) . . ?
C20 C19 C18 121.1(5) . . ?
C20 C19 H19 119.4 . . ?
C18 C19 H19 119.4 . . ?
C19 C20 C21 119.1(5) . . ?
C19 C20 H20 120.4 . . ?
C21 C20 H20 120.4 . . ?
C22 C21 C20 119.8(5) . . ?
C22 C21 H21 120.1 . . ?
C20 C21 H21 120.1 . . ?
C21 C22 C23 121.9(5) . . ?
C21 C22 H22 119.1 . . ?
C23 C22 H22 119.1 . . ?
C18 C23 C22 118.3(4) . . ?
C18 C23 C24 121.1(4) . . ?
C22 C23 C24 120.6(4) . . ?
O14 C24 O15 125.5(5) . . ?
O14 C24 C23 117.1(4) . . ?
O15 C24 C23 117.4(4) . . ?
O16 C25 O17 127.0(5) . . ?
O16 C25 C26 116.2(5) . . ?
O17 C25 C26 116.8(5) . . ?
C27 C26 C31 120.0(6) . . ?
C27 C26 C25 119.0(6) . . ?
C31 C26 C25 120.9(5) . . ?
C26 C27 C28 119.4(7) . . ?
C26 C27 H27 120.3 . . ?
C28 C27 H27 120.3 . . ?
C29 C28 C27 120.1(8) . . ?
C29 C28 H28 120.0 . . ?
C27 C28 H28 120.0 . . ?
C30 C29 C28 120.6(7) . . ?
C30 C29 H29 119.7 . . ?
C28 C29 H29 119.7 . . ?
C29 C30 C31 120.2(8) . . ?
C29 C30 H30 119.9 . . ?
C31 C30 H30 119.9 . . ?
C26 C31 C30 119.6(6) . . ?
C26 C31 C32 122.4(5) . . ?
C30 C31 C32 117.9(6) . . ?
O19 C32 O18 127.4(6) . . ?
O19 C32 C31 117.1(6) . . ?
O18 C32 C31 115.4(6) . . ?
O21 C33 O20 124.6(5) . . ?
O21 C33 C34 116.7(4) . . ?
O20 C33 C34 118.7(4) . . ?
C35 C34 C39 119.1(5) . . ?
C35 C34 C33 119.2(5) . . ?
C39 C34 C33 121.7(5) . . ?
C36 C35 C34 121.2(5) . . ?
C36 C35 H35 119.4 . . ?
C34 C35 H35 119.4 . . ?
C37 C36 C35 120.5(5) . . ?
C37 C36 H36 119.8 . . ?
C35 C36 H36 119.8 . . ?
C36 C37 C38 119.0(5) . . ?
C36 C37 H37 120.5 . . ?
C38 C37 H37 120.5 . . ?
C39 C38 C37 121.1(5) . . ?
C39 C38 H38 119.5 . . ?
C37 C38 H38 119.5 . . ?
C38 C39 C34 119.1(5) . . ?
C38 C39 C40 116.0(5) . . ?
C34 C39 C40 124.9(5) . . ?
O23 C40 O22 122.3(5) . . ?
O23 C40 C39 118.6(5) . . ?
O22 C40 C39 118.7(4) . . ?
O25 C41 O24 126.2(4) . . ?
O25 C41 C42 116.9(4) . . ?
O24 C41 C42 116.5(4) . . ?
C47 C42 C43 119.5(5) . . ?
C47 C42 C41 125.7(5) . . ?
C43 C42 C41 114.8(5) . . ?
C44 C43 C42 120.6(6) . . ?
C44 C43 H43 119.7 . . ?
C42 C43 H43 119.7 . . ?
C45 C44 C43 120.5(7) . . ?
C45 C44 H44 119.8 . . ?
C43 C44 H44 119.8 . . ?
C44 C45 C46 119.5(6) . . ?
C44 C45 H45 120.2 . . ?
C46 C45 H45 120.2 . . ?
C45 C46 C47 121.8(6) . . ?
C45 C46 H46 119.1 . . ?
C47 C46 H46 119.1 . . ?
C42 C47 C46 118.2(6) . . ?
C42 C47 C48 122.9(5) . . ?
C46 C47 C48 118.8(5) . . ?
O26 C48 O27 123.8(7) . . ?
O26 C48 C47 118.6(5) . . ?
O27 C48 C47 117.6(6) . . ?
O29 C49 O28 124.8(4) . . ?
O29 C49 C50 116.5(4) . . ?
O28 C49 C50 118.7(4) . . ?
C51 C50 C55 119.8(5) . . ?
C51 C50 C49 118.5(4) . . ?
C55 C50 C49 121.7(5) . . ?
C50 C51 C52 120.8(5) . . ?
C50 C51 H51 119.6 . . ?
C52 C51 H51 119.6 . . ?
C51 C52 C53 119.4(5) . . ?
C51 C52 H52 120.3 . . ?
C53 C52 H52 120.3 . . ?
C54 C53 C52 120.0(5) . . ?
C54 C53 H53 120.0 . . ?
C52 C53 H53 120.0 . . ?
C53 C54 C55 120.9(5) . . ?
C53 C54 H54 119.6 . . ?
C55 C54 H54 119.6 . . ?
C54 C55 C50 119.1(5) . . ?
C54 C55 C56 117.2(4) . . ?
C50 C55 C56 123.6(4) . . ?
O31 C56 O30 121.6(5) . . ?
O31 C56 C55 119.3(4) . . ?
O30 C56 C55 118.8(5) . . ?
O33 C57 O32 127.0(5) . . ?
O33 C57 C58 117.7(4) . . ?
O32 C57 C58 115.2(5) . . ?
C59 C58 C63 119.3(5) . . ?
C59 C58 C57 119.4(5) . . ?
C63 C58 C57 121.3(5) . . ?
C58 C59 C60 121.1(6) . . ?
C58 C59 H59 119.5 . . ?
C60 C59 H59 119.5 . . ?
C61 C60 C59 119.4(6) . . ?
C61 C60 H60 120.3 . . ?
C59 C60 H60 120.3 . . ?
C62 C61 C60 119.5(6) . . ?
C62 C61 H61 120.3 . . ?
C60 C61 H61 120.3 . . ?
C61 C62 C63 121.4(6) . . ?
C61 C62 H62 119.3 . . ?
C63 C62 H62 119.3 . . ?
C58 C63 C62 119.4(5) . . ?
C58 C63 C64 122.1(5) . . ?
C62 C63 C64 118.5(5) . . ?
O35 C64 O34 126.2(6) . . ?
O35 C64 C63 119.4(5) . . ?
O34 C64 C63 114.4(5) . . ?
O37 C65 O36 125.4(5) . . ?
O37 C65 C66 116.0(5) . . ?
O36 C65 C66 118.6(4) . . ?
C67 C66 C71 119.2(5) . . ?
C67 C66 C65 120.0(4) . . ?
C71 C66 C65 120.8(5) . . ?
C68 C67 C66 121.6(5) . . ?
C68 C67 H67 119.2 . . ?
C66 C67 H67 119.2 . . ?
C67 C68 C69 119.5(5) . . ?
C67 C68 H68 120.3 . . ?
C69 C68 H68 120.3 . . ?
C70 C69 C68 119.7(5) . . ?
C70 C69 H69 120.1 . . ?
C68 C69 H69 120.1 . . ?
C69 C70 C71 121.5(5) . . ?
C69 C70 H70 119.3 . . ?
C71 C70 H70 119.3 . . ?
C70 C71 C66 118.5(5) . . ?
C70 C71 C72 117.9(4) . . ?
C66 C71 C72 123.6(5) . . ?
O39 C72 O38 121.6(5) . . ?
O39 C72 C71 120.1(5) . . ?
O38 C72 C71 118.0(4) . . ?
N1 C73 C74 122.9(5) . . ?
N1 C73 H73 118.5 . . ?
C74 C73 H73 118.5 . . ?
C75 C74 C73 118.6(6) . . ?
C75 C74 H74 120.7 . . ?
C73 C74 H74 120.7 . . ?
C76 C75 C74 119.0(6) . . ?
C76 C75 H75 120.5 . . ?
C74 C75 H75 120.5 . . ?
C75 C76 C77 119.8(6) . . ?
C75 C76 H76 120.1 . . ?
C77 C76 H76 120.1 . . ?
N1 C77 C76 120.7(5) . . ?
N1 C77 C78 117.4(5) . . ?
C76 C77 C78 121.9(5) . . ?
N2 C78 C79 120.7(6) . . ?
N2 C78 C77 116.1(5) . . ?
C79 C78 C77 123.2(5) . . ?
C80 C79 C78 120.1(6) . . ?
C80 C79 H79 119.9 . . ?
C78 C79 H79 119.9 . . ?
C79 C80 C81 119.2(6) . . ?
C79 C80 H80 120.4 . . ?
C81 C80 H80 120.4 . . ?
C82 C81 C80 118.8(6) . . ?
C82 C81 H81 120.6 . . ?
C80 C81 H81 120.6 . . ?
N2 C82 C81 122.3(6) . . ?
N2 C82 H82 118.9 . . ?
C81 C82 H82 118.9 . . ?
N3 C83 C84 123.1(6) . . ?
N3 C83 H83 118.5 . . ?
C84 C83 H83 118.5 . . ?
C83 C84 C85 118.6(7) . . ?
C83 C84 H84 120.7 . . ?
C85 C84 H84 120.7 . . ?
C84 C85 C86 119.2(7) . . ?
C84 C85 H85 120.4 . . ?
C86 C85 H85 120.4 . . ?
C85 C86 C87 119.0(7) . . ?
C85 C86 H86 120.5 . . ?
C87 C86 H86 120.5 . . ?
N3 C87 C86 122.0(6) . . ?
N3 C87 C88 115.6(5) . . ?
C86 C87 C88 122.5(6) . . ?
N4 C88 C89 121.5(5) . . ?
N4 C88 C87 115.7(5) . . ?
C89 C88 C87 122.9(6) . . ?
C88 C89 C90 118.8(6) . . ?
C88 C89 H89A 120.6 . . ?
C90 C89 H89A 120.6 . . ?
C91 C90 C89 118.8(6) . . ?
C91 C90 H90 120.6 . . ?
C89 C90 H90 120.6 . . ?
C90 C91 C92 119.1(6) . . ?
C90 C91 H91 120.4 . . ?
C92 C91 H91 120.4 . . ?
N4 C92 C91 123.2(6) . . ?
N4 C92 H92 118.4 . . ?
C91 C92 H92 118.4 . . ?
N5 C93 C94 123.2(5) . . ?
N5 C93 H93 118.4 . . ?
C94 C93 H93 118.4 . . ?
C95 C94 C93 118.6(5) . . ?
C95 C94 H94 120.7 . . ?
C93 C94 H94 120.7 . . ?
C94 C95 C96 119.1(6) . . ?
C94 C95 H95 120.4 . . ?
C96 C95 H95 120.4 . . ?
C95 C96 C97 119.5(5) . . ?
C95 C96 H96 120.2 . . ?
C97 C96 H96 120.2 . . ?
N5 C97 C96 121.2(5) . . ?
N5 C97 C98 116.2(5) . . ?
C96 C97 C98 122.5(5) . . ?
N6 C98 C99 120.8(5) . . ?
N6 C98 C97 116.6(4) . . ?
C99 C98 C97 122.6(5) . . ?
C100 C99 C98 119.7(6) . . ?
C100 C99 H99 120.2 . . ?
C98 C99 H99 120.2 . . ?
C99 C100 C101 119.8(6) . . ?
C99 C100 H100 120.1 . . ?
C101 C100 H100 120.1 . . ?
C100 C101 C102 117.5(6) . . ?
C100 C101 H101 121.2 . . ?
C102 C101 H101 121.2 . . ?
N6 C102 C101 123.0(6) . . ?
N6 C102 H102 118.5 . . ?
C101 C102 H102 118.5 . . ?
N7 C103 C104 122.9(6) . . ?
N7 C103 H103 118.5 . . ?
C104 C103 H103 118.5 . . ?
C105 C104 C103 117.7(7) . . ?
C105 C104 H104 121.2 . . ?
C103 C104 H104 121.2 . . ?
C104 C105 C106 120.8(7) . . ?
C104 C105 H105 119.6 . . ?
C106 C105 H105 119.6 . . ?
C105 C106 C107 118.8(7) . . ?
C105 C106 H106 120.6 . . ?
C107 C106 H106 120.6 . . ?
N7 C107 C106 120.1(6) . . ?
N7 C107 C108 116.3(5) . . ?
C106 C107 C108 123.6(6) . . ?
N8 C108 C109 121.2(6) . . ?
N8 C108 C107 116.0(5) . . ?
C109 C108 C107 122.8(5) . . ?
C110 C109 C108 119.1(6) . . ?
C110 C109 H109 120.4 . . ?
C108 C109 H109 120.4 . . ?
C109 C110 C111 119.7(6) . . ?
C109 C110 H110 120.1 . . ?
C111 C110 H110 120.1 . . ?
C110 C111 C112 118.2(6) . . ?
C110 C111 H111 120.9 . . ?
C112 C111 H111 120.9 . . ?
N8 C112 C111 123.2(6) . . ?
N8 C112 H112 118.4 . . ?
C111 C112 H112 118.4 . . ?
N9 C113 C114 122.7(5) . . ?
N9 C113 H113 118.6 . . ?
C114 C113 H113 118.6 . . ?
C115 C114 C113 118.6(6) . . ?
C115 C114 H114 120.7 . . ?
C113 C114 H114 120.7 . . ?
C114 C115 C116 119.2(6) . . ?
C114 C115 H115 120.4 . . ?
C116 C115 H115 120.4 . . ?
C115 C116 C117 119.6(6) . . ?
C115 C116 H116 120.2 . . ?
C117 C116 H116 120.2 . . ?
N9 C117 C116 121.1(5) . . ?
N9 C117 C118 115.8(5) . . ?
C116 C117 C118 123.1(5) . . ?
N10 C118 C119 121.7(6) . . ?
N10 C118 C117 116.2(5) . . ?
C119 C118 C117 122.0(6) . . ?
C118 C119 C120 118.1(8) . . ?
C118 C119 H119 121.0 . . ?
C120 C119 H119 121.0 . . ?
C119 C120 C121 120.3(8) . . ?
C119 C120 H120 119.8 . . ?
C121 C120 H120 119.8 . . ?
C122 C121 C120 117.4(7) . . ?
C122 C121 H121 121.3 . . ?
C120 C121 H121 121.3 . . ?
N10 C122 C121 123.6(7) . . ?
N10 C122 H122 118.2 . . ?
C121 C122 H122 118.2 . . ?
N11 C123 C124 123.0(6) . . ?
N11 C123 H123 118.5 . . ?
C124 C123 H123 118.5 . . ?
C125 C124 C123 119.2(6) . . ?
C125 C124 H124 120.4 . . ?
C123 C124 H124 120.4 . . ?
C124 C125 C126 118.3(5) . . ?
C124 C125 H125 120.9 . . ?
C126 C125 H125 120.9 . . ?
C127 C126 C125 119.8(6) . . ?
C127 C126 H126 120.1 . . ?
C125 C126 H126 120.1 . . ?
N11 C127 C126 121.8(5) . . ?
N11 C127 C128 115.4(5) . . ?
C126 C127 C128 122.8(5) . . ?
N12 C128 C129 122.0(5) . . ?
N12 C128 C127 116.0(4) . . ?
C129 C128 C127 121.9(5) . . ?
C130 C129 C128 119.4(6) . . ?
C130 C129 H129 120.3 . . ?
C128 C129 H129 120.3 . . ?
C129 C130 C131 118.9(5) . . ?
C129 C130 H130 120.5 . . ?
C131 C130 H130 120.5 . . ?
C130 C131 C132 118.8(6) . . ?
C130 C131 H131 120.6 . . ?
C132 C131 H131 120.6 . . ?
N12 C132 C131 122.9(5) . . ?
N12 C132 H132 118.5 . . ?
C131 C132 H132 118.5 . . ?
N13 C133 C134 177.5(17) . . ?
N13 C133 H13F 116.7 . . ?
C134 C133 H13F 61.9 . . ?
C133 C134 H13A 109.1 . . ?
C133 C134 H13B 109.1 . . ?
H13A C134 H13B 109.5 . . ?
C133 C134 H13C 110.2 . . ?
H13A C134 H13C 109.5 . . ?
H13B C134 H13C 109.5 . . ?
C133 C134 H13D 95.2 . . ?
H13A C134 H13D 25.1 . . ?
H13B C134 H13D 134.6 . . ?
H13C C134 H13D 96.4 . . ?
C133 C134 H13E 122.5 . . ?
H13A C134 H13E 124.4 . . ?
H13B C134 H13E 73.5 . . ?
H13C C134 H13E 36.0 . . ?
H13D C134 H13E 124.3 . . ?
C133 C134 H13F 45.9 . . ?
H13A C134 H13F 108.1 . . ?
H13B C134 H13F 140.6 . . ?
H13C C134 H13F 67.6 . . ?
H13D C134 H13F 83.4 . . ?
H13E C134 H13F 94.7 . . ?
N14 C135 C136 174(2) . . ?
N14 C135 H13B 121.4 . . ?
C136 C135 H13B 54.1 . . ?
C135 C136 H13A 96.2 . . ?
C135 C136 H13B 61.8 . . ?
H13A C136 H13B 82.8 . . ?
C135 C136 H13C 141.2 . . ?
H13A C136 H13C 100.4 . . ?
H13B C136 H13C 85.7 . . ?
C135 C136 H13D 110.2 . . ?
H13A C136 H13D 24.2 . . ?
H13B C136 H13D 106.8 . . ?
H13C C136 H13D 98.7 . . ?
C135 C136 H13E 109.5 . . ?
H13A C136 H13E 97.3 . . ?
H13B C136 H13E 52.1 . . ?
H13C C136 H13E 33.8 . . ?
H13D C136 H13E 109.5 . . ?
C135 C136 H13F 108.7 . . ?
H13A C136 H13F 133.6 . . ?
H13B C136 H13F 143.4 . . ?
H13C C136 H13F 84.2 . . ?
H13D C136 H13F 109.5 . . ?
H13E C136 H13F 109.5 . . ?
N15 C137 C138 177.0(9) . . ?
C137 C138 H13G 109.5 . . ?
C137 C138 H13H 109.5 . . ?
H13G C138 H13H 109.5 . . ?
C137 C138 H13I 109.5 . . ?
H13G C138 H13I 109.5 . . ?
H13H C138 H13I 109.5 . . ?
N16 C139 C140 176(2) . . ?
C139 C140 H14A 110.5 . . ?
C139 C140 H14B 108.2 . . ?
H14A C140 H14B 109.5 . . ?
C139 C140 H14C 109.7 . . ?
H14A C140 H14C 109.5 . . ?
H14B C140 H14C 109.5 . . ?
N17 C141 C142 172(2) . . ?
C141 C142 H14D 108.0 . . ?
C141 C142 H14E 109.5 . . ?
H14D C142 H14E 109.5 . . ?
C141 C142 H14F 110.9 . . ?
H14D C142 H14F 109.5 . . ?
H14E C142 H14F 109.5 . . ?
N18 C143 C144 177.3(19) . . ?
C143 C144 H14G 109.2 . . ?
C143 C144 H14H 108.9 . . ?
H14G C144 H14H 109.5 . . ?
C143 C144 H14I 110.4 . . ?
H14G C144 H14I 109.5 . . ?
H14H C144 H14I 109.5 . . ?
N19 C145 C146 170(3) . . ?
C145 C146 H14J 108.5 . . ?
C145 C146 H14K 111.6 . . ?
H14J C146 H14K 109.5 . . ?
C145 C146 H14L 108.3 . . ?
H14J C146 H14L 109.5 . . ?
H14K C146 H14L 109.5 . . ?
N20 C147 C148 158(2) . . ?
C147 C148 H14M 109.0 . . ?
C147 C148 H14N 108.3 . . ?
H14M C148 H14N 109.5 . . ?
C147 C148 H14O 111.1 . . ?
H14M C148 H14O 109.5 . . ?
H14N C148 H14O 109.5 . . ?
N21 C149 C150 179(2) . . ?
C149 C150 H15A 109.4 . . ?
C149 C150 H15B 109.7 . . ?
H15A C150 H15B 109.5 . . ?
C149 C150 H15C 109.4 . . ?
H15A C150 H15C 109.5 . . ?
H15B C150 H15C 109.5 . . ?
H40O O40 H40P 101.8 . . ?
C153 N22 C151 113.1(10) . . ?
C153 N22 H22A 109.0 . . ?
C151 N22 H22A 109.0 . . ?
C153 N22 H22B 109.0 . . ?
C151 N22 H22B 109.0 . . ?
H22A N22 H22B 107.8 . . ?
N22 C151 C152 108.8(9) . . ?
N22 C151 H15D 109.9 . . ?
C152 C151 H15D 109.9 . . ?
N22 C151 H15E 109.9 . . ?
C152 C151 H15E 109.9 . . ?
H15D C151 H15E 108.3 . . ?
C151 C152 H15F 109.5 . . ?
C151 C152 H15G 109.4 . . ?
H15F C152 H15G 109.5 . . ?
C151 C152 H15H 109.5 . . ?
H15F C152 H15H 109.5 . . ?
H15G C152 H15H 109.5 . . ?
C151 C152 H16A 97.5 . . ?
H15F C152 H16A 43.4 . . ?
H15G C152 H16A 75.3 . . ?
H15H C152 H16A 148.3 . . ?
C151 C152 H16B 133.6 . . ?
H15F C152 H16B 88.4 . . ?
H15G C152 H16B 26.4 . . ?
H15H C152 H16B 103.5 . . ?
H16A C152 H16B 66.3 . . ?
C151 C152 H16C 142.8 . . ?
H15F C152 H16C 40.7 . . ?
H15G C152 H16C 103.4 . . ?
H15H C152 H16C 74.4 . . ?
H16A C152 H16C 74.1 . . ?
H16B C152 H16C 77.0 . . ?
N22 C153 C154 110.0(9) . . ?
N22 C153 H15I 109.7 . . ?
C154 C153 H15I 109.7 . . ?
N22 C153 H15J 109.7 . . ?
C154 C153 H15J 109.7 . . ?
H15I C153 H15J 108.2 . . ?
C153 C154 H15K 109.5 . . ?
C153 C154 H15L 109.5 . . ?
H15K C154 H15L 109.5 . . ?
C153 C154 H15M 109.5 . . ?
H15K C154 H15M 109.5 . . ?
H15L C154 H15M 109.5 . . ?
C157 N23 C155 119.7(16) . . ?
C157 N23 H23A 107.4 . . ?
C155 N23 H23A 107.4 . . ?
C157 N23 H23B 107.4 . . ?
C155 N23 H23B 107.4 . . ?
H23A N23 H23B 106.9 . . ?
C157 N23 H16D 124.0 . . ?
C155 N23 H16D 90.0 . . ?
H23A N23 H16D 106.5 . . ?
H23B N23 H16D 18.9 . . ?
C157 N23 H16E 79.5 . . ?
C155 N23 H16E 42.6 . . ?
H23A N23 H16E 138.0 . . ?
H23B N23 H16E 110.2 . . ?
H16D N23 H16E 102.4 . . ?
C157 N23 H16F 139.9 . . ?
C155 N23 H16F 81.5 . . ?
H23A N23 H16F 33.2 . . ?
H23B N23 H16F 96.1 . . ?
H16D N23 H16F 86.4 . . ?
H16E N23 H16F 122.5 . . ?
N23 C155 C156 117.6(16) . . ?
N23 C155 H15N 107.9 . . ?
C156 C155 H15N 107.9 . . ?
N23 C155 H15O 107.9 . . ?
C156 C155 H15O 107.9 . . ?
H15N C155 H15O 107.2 . . ?
N23 C155 H16E 28.9 . . ?
C156 C155 H16E 96.6 . . ?
H15N C155 H16E 98.6 . . ?
H15O C155 H16E 136.2 . . ?
C155 C156 H15P 109.4 . . ?
C155 C156 H15Q 109.5 . . ?
H15P C156 H15Q 109.5 . . ?
C155 C156 H15R 109.6 . . ?
H15P C156 H15R 109.5 . . ?
H15Q C156 H15R 109.5 . . ?
N23 C157 C158 119.2(16) . . ?
N23 C157 H15S 107.5 . . ?
C158 C157 H15S 107.5 . . ?
N23 C157 H15T 107.5 . . ?
C158 C157 H15T 107.5 . . ?
H15S C157 H15T 107.0 . . ?
N23 C157 H16E 29.3 . . ?
C158 C157 H16E 138.6 . . ?
H15S C157 H16E 109.1 . . ?
H15T C157 H16E 79.4 . . ?
C157 C158 H15U 109.9 . . ?
C157 C158 H15V 108.8 . . ?
H15U C158 H15V 109.5 . . ?
C157 C158 H15W 109.7 . . ?
H15U C158 H15W 109.5 . . ?
H15V C158 H15W 109.5 . . ?
N24 C159 C160 166(2) . . ?
N24 C159 H15G 136.1 . . ?
C160 C159 H15G 33.9 . . ?
N24 C159 H15H 108.8 . . ?
C160 C159 H15H 60.6 . . ?
H15G C159 H15H 69.1 . . ?
C159 C160 H15F 97.8 . . ?
C159 C160 H15G 65.2 . . ?
H15F C160 H15G 161.9 . . ?
C159 C160 H15H 59.4 . . ?
H15F C160 H15H 83.7 . . ?
H15G C160 H15H 82.3 . . ?
C159 C160 H16A 109.5 . . ?
H15F C160 H16A 70.6 . . ?
H15G C160 H16A 119.4 . . ?
H15H C160 H16A 150.7 . . ?
C159 C160 H16B 109.4 . . ?
H15F C160 H16B 150.3 . . ?
H15G C160 H16B 44.6 . . ?
H15H C160 H16B 99.8 . . ?
H16A C160 H16B 109.5 . . ?
C159 C160 H16C 109.5 . . ?
H15F C160 H16C 47.8 . . ?
H15G C160 H16C 129.8 . . ?
H15H C160 H16C 57.7 . . ?
H16A C160 H16C 109.5 . . ?
H16B C160 H16C 109.5 . . ?
C161 N25 H15U 68.0 . . ?
C161 N25 H15V 174.3 . . ?
H15U N25 H15V 108.8 . . ?
N25 C161 C162 155.3(14) . . ?
N25 C161 H15U 58.2 . . ?
C162 C161 H15U 130.0 . . ?
C161 C162 H16D 109.2 . . ?
C161 C162 H16E 109.1 . . ?
H16D C162 H16E 109.5 . . ?
C161 C162 H16F 110.1 . . ?
H16D C162 H16F 109.5 . . ?
H16E C162 H16F 109.5 . . ?

loop_
_geom_bond_atom_site_label_1
_geom_bond_atom_site_label_2
_geom_bond_distance
_geom_bond_site_symmetry_2
_geom_bond_publ_flag
Mn1 O1 2.159(3) . ?
Mn1 O2 2.159(3) . ?
Mn1 O3 2.175(3) . ?
Mn1 O4 2.251(3) . ?
Mn1 O8 2.269(4) . ?
Mn1 O12 2.306(3) . ?
Mn2 O1 2.128(3) . ?
Mn2 O16 2.132(4) . ?
Mn2 O5 2.150(3) . ?
Mn2 O12 2.243(4) . ?
Mn2 N2 2.287(4) . ?
Mn2 N1 2.312(4) . ?
Mn3 O6 2.141(3) . ?
Mn3 O17 2.161(4) . ?
Mn3 O1 2.164(3) . ?
Mn3 O37 2.212(4) . ?
Mn3 O20 2.222(3) . ?
Mn3 O22 2.282(4) . ?
Mn4 O18 2.092(4) . ?
Mn4 O7 2.120(4) . ?
Mn4 O22 2.202(4) . ?
Mn4 N4 2.256(5) . ?
Mn4 N3 2.295(5) . ?
Mn4 O23 2.518(4) . ?
Mn5 O2 2.114(3) . ?
Mn5 O9 2.150(4) . ?
Mn5 O24 2.194(3) . ?
Mn5 N6 2.294(4) . ?
Mn5 N5 2.307(5) . ?
Mn5 O4 2.356(3) . ?
Mn6 O25 2.126(3) . ?
Mn6 O2 2.161(3) . ?
Mn6 O21 2.198(4) . ?
Mn6 O10 2.199(4) . ?
Mn6 O30 2.228(3) . ?
Mn6 O28 2.243(3) . ?
Mn7 O11 2.074(4) . ?
Mn7 O26 2.090(4) . ?
Mn7 N7 2.221(5) . ?
Mn7 O30 2.224(4) . ?
Mn7 N8 2.287(5) . ?
Mn7 O31 2.465(4) . ?
Mn8 O3 2.118(3) . ?
Mn8 O13 2.130(3) . ?
Mn8 O32 2.168(4) . ?
Mn8 N10 2.258(5) . ?
Mn8 N9 2.279(4) . ?
Mn8 O8 2.291(3) . ?
Mn9 O14 2.145(3) . ?
Mn9 O3 2.152(3) . ?
Mn9 O33 2.160(4) . ?
Mn9 O29 2.172(3) . ?
Mn9 O36 2.256(4) . ?
Mn9 O38 2.273(3) . ?
Mn10 O34 2.066(4) . ?
Mn10 O15 2.134(4) . ?
Mn10 O38 2.188(3) . ?
Mn10 N12 2.266(4) . ?
Mn10 N11 2.306(4) . ?
O1 H1O 0.8600 . ?
O2 H2O 0.8600 . ?
O3 H3O 0.8600 . ?
N1 C73 1.336(7) . ?
N1 C77 1.346(7) . ?
N2 C82 1.348(8) . ?
N2 C78 1.354(7) . ?
N3 C87 1.332(8) . ?
N3 C83 1.351(8) . ?
N4 C92 1.336(7) . ?
N4 C88 1.339(8) . ?
N5 C93 1.342(7) . ?
N5 C97 1.357(7) . ?
N6 C102 1.325(7) . ?
N6 C98 1.349(7) . ?
N7 C103 1.331(8) . ?
N7 C107 1.341(7) . ?
N8 C112 1.329(8) . ?
N8 C108 1.339(7) . ?
N9 C113 1.345(7) . ?
N9 C117 1.355(8) . ?
N10 C122 1.335(8) . ?
N10 C118 1.349(8) . ?
N11 C123 1.337(7) . ?
N11 C127 1.357(7) . ?
N12 C132 1.336(7) . ?
N12 C128 1.356(7) . ?
O4 C1 1.267(6) . ?
O5 C1 1.257(6) . ?
O6 C8 1.264(6) . ?
O7 C8 1.259(6) . ?
O8 C9 1.267(6) . ?
O9 C9 1.268(6) . ?
O10 C16 1.255(6) . ?
O11 C16 1.262(7) . ?
O12 C17 1.264(6) . ?
O13 C17 1.256(6) . ?
O14 C24 1.243(6) . ?
O15 C24 1.270(6) . ?
O16 C25 1.258(7) . ?
O17 C25 1.263(7) . ?
O18 C32 1.262(7) . ?
O19 C32 1.231(8) . ?
O20 C33 1.278(6) . ?
O21 C33 1.251(6) . ?
O22 C40 1.289(7) . ?
O23 C40 1.237(6) . ?
O24 C41 1.263(6) . ?
O25 C41 1.255(6) . ?
O26 C48 1.243(7) . ?
O27 C48 1.257(8) . ?
O28 C49 1.265(6) . ?
O29 C49 1.258(6) . ?
O30 C56 1.285(6) . ?
O31 C56 1.244(6) . ?
O32 C57 1.269(6) . ?
O33 C57 1.239(7) . ?
O34 C64 1.280(7) . ?
O36 C65 1.268(6) . ?
O35 C64 1.244(7) . ?
O37 C65 1.260(6) . ?
O38 C72 1.291(7) . ?
O39 C72 1.234(6) . ?
C1 C2 1.510(7) . ?
C2 C7 1.391(8) . ?
C2 C3 1.413(7) . ?
C3 C4 1.393(8) . ?
C3 H3 0.9500 . ?
C4 C5 1.387(9) . ?
C4 H4 0.9500 . ?
C5 C6 1.378(8) . ?
C5 H5 0.9500 . ?
C6 C7 1.411(7) . ?
C6 H6 0.9500 . ?
C7 C8 1.507(7) . ?
C9 C10 1.508(8) . ?
C10 C11 1.384(8) . ?
C10 C15 1.401(8) . ?
C11 C12 1.395(10) . ?
C11 H11 0.9500 . ?
C12 C13 1.399(11) . ?
C12 H12 0.9500 . ?
C13 C14 1.353(10) . ?
C13 H13 0.9500 . ?
C14 C15 1.403(8) . ?
C14 H14 0.9500 . ?
C15 C16 1.506(8) . ?
C17 C18 1.506(6) . ?
C18 C23 1.397(7) . ?
C18 C19 1.398(7) . ?
C19 C20 1.393(7) . ?
C19 H19 0.9500 . ?
C20 C21 1.395(8) . ?
C20 H20 0.9500 . ?
C21 C22 1.377(8) . ?
C21 H21 0.9500 . ?
C22 C23 1.405(7) . ?
C22 H22 0.9500 . ?
C23 C24 1.517(7) . ?
C25 C26 1.523(8) . ?
C26 C27 1.384(9) . ?
C26 C31 1.402(9) . ?
C27 C28 1.409(11) . ?
C27 H27 0.9500 . ?
C28 C29 1.386(14) . ?
C28 H28 0.9500 . ?
C29 C30 1.366(12) . ?
C29 H29 0.9500 . ?
C30 C31 1.403(9) . ?
C30 H30 0.9500 . ?
C31 C32 1.514(9) . ?
C33 C34 1.509(7) . ?
C34 C35 1.394(7) . ?
C34 C39 1.397(7) . ?
C35 C36 1.376(8) . ?
C35 H35 0.9500 . ?
C36 C37 1.374(9) . ?
C36 H36 0.9500 . ?
C37 C38 1.401(8) . ?
C37 H37 0.9500 . ?
C38 C39 1.394(8) . ?
C38 H38 0.9500 . ?
C39 C40 1.519(8) . ?
C41 C42 1.527(7) . ?
C42 C47 1.397(8) . ?
C42 C43 1.398(9) . ?
C43 C44 1.391(9) . ?
C43 H43 0.9500 . ?
C44 C45 1.366(10) . ?
C44 H44 0.9500 . ?
C45 C46 1.377(10) . ?
C45 H45 0.9500 . ?
C46 C47 1.409(8) . ?
C46 H46 0.9500 . ?
C47 C48 1.516(9) . ?
C49 C50 1.507(7) . ?
C50 C51 1.386(7) . ?
C50 C55 1.401(7) . ?
C51 C52 1.389(8) . ?
C51 H51 0.9500 . ?
C52 C53 1.390(8) . ?
C52 H52 0.9500 . ?
C53 C54 1.386(9) . ?
C53 H53 0.9500 . ?
C54 C55 1.387(7) . ?
C54 H54 0.9500 . ?
C55 C56 1.505(8) . ?
C57 C58 1.533(7) . ?
C58 C59 1.382(8) . ?
C58 C63 1.395(7) . ?
C59 C60 1.400(9) . ?
C59 H59 0.9500 . ?
C60 C61 1.395(10) . ?
C60 H60 0.9500 . ?
C61 C62 1.371(10) . ?
C61 H61 0.9500 . ?
C62 C63 1.400(8) . ?
C62 H62 0.9500 . ?
C63 C64 1.517(9) . ?
C65 C66 1.511(7) . ?
C66 C67 1.388(8) . ?
C66 C71 1.411(7) . ?
C67 C68 1.381(8) . ?
C67 H67 0.9500 . ?
C68 C69 1.392(9) . ?
C68 H68 0.9500 . ?
C69 C70 1.380(9) . ?
C69 H69 0.9500 . ?
C70 C71 1.401(8) . ?
C70 H70 0.9500 . ?
C71 C72 1.503(8) . ?
C73 C74 1.384(8) . ?
C73 H73 0.9500 . ?
C74 C75 1.380(10) . ?
C74 H74 0.9500 . ?
C75 C76 1.371(10) . ?
C75 H75 0.9500 . ?
C76 C77 1.405(8) . ?
C76 H76 0.9500 . ?
C77 C78 1.476(8) . ?
C78 C79 1.398(8) . ?
C79 C80 1.349(10) . ?
C79 H79 0.9500 . ?
C80 C81 1.399(11) . ?
C80 H80 0.9500 . ?
C81 C82 1.372(9) . ?
C81 H81 0.9500 . ?
C82 H82 0.9500 . ?
C83 C84 1.365(10) . ?
C83 H83 0.9500 . ?
C84 C85 1.378(12) . ?
C84 H84 0.9500 . ?
C85 C86 1.380(11) . ?
C85 H85 0.9500 . ?
C86 C87 1.387(10) . ?
C86 H86 0.9500 . ?
C87 C88 1.501(9) . ?
C88 C89 1.393(9) . ?
C89 C90 1.397(9) . ?
C89 H89A 0.9500 . ?
C90 C91 1.367(9) . ?
C90 H90 0.9500 . ?
C91 C92 1.369(8) . ?
C91 H91 0.9500 . ?
C92 H92 0.9500 . ?
C93 C94 1.383(8) . ?
C93 H93 0.9500 . ?
C94 C95 1.375(8) . ?
C94 H94 0.9500 . ?
C95 C96 1.388(9) . ?
C95 H95 0.9500 . ?
C96 C97 1.392(8) . ?
C96 H96 0.9500 . ?
C97 C98 1.480(8) . ?
C98 C99 1.400(8) . ?
C99 C100 1.369(10) . ?
C99 H99 0.9500 . ?
C100 C101 1.380(10) . ?
C100 H100 0.9500 . ?
C101 C102 1.405(8) . ?
C101 H101 0.9500 . ?
C102 H102 0.9500 . ?
C103 C104 1.375(9) . ?
C103 H103 0.9500 . ?
C104 C105 1.362(11) . ?
C104 H104 0.9500 . ?
C105 C106 1.369(12) . ?
C105 H105 0.9500 . ?
C106 C107 1.400(9) . ?
C106 H106 0.9500 . ?
C107 C108 1.473(9) . ?
C108 C109 1.409(9) . ?
C109 C110 1.362(10) . ?
C109 H109 0.9500 . ?
C110 C111 1.372(10) . ?
C110 H110 0.9500 . ?
C111 C112 1.387(10) . ?
C111 H111 0.9500 . ?
C112 H112 0.9500 . ?
C113 C114 1.387(8) . ?
C113 H113 0.9500 . ?
C114 C115 1.379(9) . ?
C114 H114 0.9500 . ?
C115 C116 1.384(9) . ?
C115 H115 0.9500 . ?
C116 C117 1.392(8) . ?
C116 H116 0.9500 . ?
C117 C118 1.489(8) . ?
C118 C119 1.384(10) . ?
C119 C120 1.384(12) . ?
C119 H119 0.9500 . ?
C120 C121 1.393(13) . ?
C120 H120 0.9500 . ?
C121 C122 1.365(11) . ?
C121 H121 0.9500 . ?
C122 H122 0.9500 . ?
C123 C124 1.382(9) . ?
C123 H123 0.9500 . ?
C124 C125 1.379(9) . ?
C124 H124 0.9500 . ?
C125 C126 1.385(9) . ?
C125 H125 0.9500 . ?
C126 C127 1.380(8) . ?
C126 H126 0.9500 . ?
C127 C128 1.492(8) . ?
C128 C129 1.384(8) . ?
C129 C130 1.375(10) . ?
C129 H129 0.9500 . ?
C130 C131 1.382(9) . ?
C130 H130 0.9500 . ?
C131 C132 1.384(8) . ?
C131 H131 0.9500 . ?
C132 H132 0.9500 . ?
N13 C133 1.127(14) . ?
C133 C134 1.450(15) . ?
C133 H13F 1.0945 . ?
C134 H13A 0.9800 . ?
C134 H13B 0.9800 . ?
C134 H13C 0.9800 . ?
C134 H13D 1.0376 . ?
C134 H13E 0.7666 . ?
C134 H13F 1.3439 . ?
N14 C135 1.175(15) . ?
C135 C136 1.471(16) . ?
C135 H13B 1.4419 . ?
C136 H13A 1.0796 . ?
C136 H13B 1.3249 . ?
C136 H13C 1.0020 . ?
C136 H13D 0.9800 . ?
C136 H13E 0.9800 . ?
C136 H13F 0.9800 . ?
N15 C137 1.164(11) . ?
C137 C138 1.432(12) . ?
C138 H13G 0.9800 . ?
C138 H13H 0.9800 . ?
C138 H13I 0.9800 . ?
N16 C139 1.12(2) . ?
C139 C140 1.40(2) . ?
C140 H14A 0.9800 . ?
C140 H14B 0.9800 . ?
C140 H14C 0.9800 . ?
N17 C141 1.23(2) . ?
C141 C142 1.30(2) . ?
C142 H14D 0.9800 . ?
C142 H14E 0.9800 . ?
C142 H14F 0.9800 . ?
N18 C143 1.156(16) . ?
C143 C144 1.47(3) . ?
C144 H14G 0.9800 . ?
C144 H14H 0.9800 . ?
C144 H14I 0.9800 . ?
N19 C145 1.18(3) . ?
C145 C146 1.29(3) . ?
C146 H14J 0.9800 . ?
C146 H14K 0.9800 . ?
C146 H14L 0.9800 . ?
N20 C147 1.21(2) . ?
C147 C148 1.24(3) . ?
C148 H14M 0.9800 . ?
C148 H14N 0.9800 . ?
C148 H14O 0.9800 . ?
N21 C149 1.26(2) . ?
C149 C150 1.40(3) . ?
C150 H15A 0.9800 . ?
C150 H15B 0.9800 . ?
C150 H15C 0.9800 . ?
O40 H40O 0.8499 . ?
O40 H40P 0.8500 . ?
N22 C153 1.454(11) . ?
N22 C151 1.467(11) . ?
N22 H22A 0.9500 . ?
N22 H22B 0.9500 . ?
C151 C152 1.506(12) . ?
C151 H15D 0.9900 . ?
C151 H15E 0.9900 . ?
C152 H15F 0.9800 . ?
C152 H15G 0.9800 . ?
C152 H15H 0.9800 . ?
C152 H16A 1.4960 . ?
C152 H16B 1.4279 . ?
C152 H16C 1.1108 . ?
C153 C154 1.521(12) . ?
C153 H15I 0.9900 . ?
C153 H15J 0.9900 . ?
C154 H15K 0.9800 . ?
C154 H15L 0.9800 . ?
C154 H15M 0.9800 . ?
N23 C157 1.452(12) . ?
N23 C155 1.471(11) . ?
N23 H23A 0.9500 . ?
N23 H23B 0.9500 . ?
N23 H16D 1.2615 . ?
N23 H16E 0.7504 . ?
N23 H16F 1.0668 . ?
C155 C156 1.521(12) . ?
C155 H15N 0.9900 . ?
C155 H15O 0.9900 . ?
C155 H16E 1.0491 . ?
C156 H15P 0.9800 . ?
C156 H15Q 0.9800 . ?
C156 H15R 0.9800 . ?
C157 C158 1.526(13) . ?
C157 H15S 0.9900 . ?
C157 H15T 0.9900 . ?
C157 H16E 1.5076 . ?
C158 H15U 0.9800 . ?
C158 H15V 0.9800 . ?
C158 H15W 0.9800 . ?
N24 C159 1.142(5) . ?
C159 C160 1.473(5) . ?
C159 H15G 1.3538 . ?
C159 H15H 1.4646 . ?
C160 H15F 0.7881 . ?
C160 H15G 0.8324 . ?
C160 H15H 1.4827 . ?
C160 H16A 0.9800 . ?
C160 H16B 0.9800 . ?
C160 H16C 0.9800 . ?
N25 C161 1.149(5) . ?
N25 H15U 1.2085 . ?
N25 H15V 0.7293 . ?
C161 C162 1.489(5) . ?
C161 H15U 1.3186 . ?
C162 H16D 0.9800 . ?
C162 H16E 0.9800 . ?
C162 H16F 0.9800 . ?

loop_
_geom_torsion_atom_site_label_1
_geom_torsion_atom_site_label_2
_geom_torsion_atom_site_label_3
_geom_torsion_atom_site_label_4
_geom_torsion
_geom_torsion_site_symmetry_1
_geom_torsion_site_symmetry_2
_geom_torsion_site_symmetry_3
_geom_torsion_site_symmetry_4
_geom_torsion_publ_flag
O16 Mn2 O1 Mn1 -153.56(14) . . . . ?
O5 Mn2 O1 Mn1 -60.06(15) . . . . ?
O12 Mn2 O1 Mn1 25.51(12) . . . . ?
N2 Mn2 O1 Mn1 37.8(13) . . . . ?
N1 Mn2 O1 Mn1 120.79(15) . . . . ?
O16 Mn2 O1 Mn3 -11.85(18) . . . . ?
O5 Mn2 O1 Mn3 81.65(17) . . . . ?
O12 Mn2 O1 Mn3 167.22(17) . . . . ?
N2 Mn2 O1 Mn3 180(67) . . . . ?
N1 Mn2 O1 Mn3 -97.50(18) . . . . ?
O2 Mn1 O1 Mn2 146.76(13) . . . . ?
O3 Mn1 O1 Mn2 -112.58(13) . . . . ?
O4 Mn1 O1 Mn2 68.84(14) . . . . ?
O8 Mn1 O1 Mn2 -42.1(8) . . . . ?
O12 Mn1 O1 Mn2 -24.96(12) . . . . ?
O2 Mn1 O1 Mn3 11.9(2) . . . . ?
O3 Mn1 O1 Mn3 112.6(2) . . . . ?
O4 Mn1 O1 Mn3 -66.0(2) . . . . ?
O8 Mn1 O1 Mn3 -176.9(6) . . . . ?
O12 Mn1 O1 Mn3 -159.8(2) . . . . ?
O6 Mn3 O1 Mn2 -65.43(17) . . . . ?
O17 Mn3 O1 Mn2 30.79(18) . . . . ?
O37 Mn3 O1 Mn2 118.55(17) . . . . ?
O20 Mn3 O1 Mn2 -154.78(15) . . . . ?
O22 Mn3 O1 Mn2 -179(100) . . . . ?
O6 Mn3 O1 Mn1 63.7(2) . . . . ?
O17 Mn3 O1 Mn1 159.96(19) . . . . ?
O37 Mn3 O1 Mn1 -112.3(2) . . . . ?
O20 Mn3 O1 Mn1 -25.6(2) . . . . ?
O22 Mn3 O1 Mn1 -50(3) . . . . ?
O9 Mn5 O2 Mn1 -58.55(15) . . . . ?
O24 Mn5 O2 Mn1 -151.43(14) . . . . ?
N6 Mn5 O2 Mn1 35.9(9) . . . . ?
N5 Mn5 O2 Mn1 120.87(15) . . . . ?
O4 Mn5 O2 Mn1 24.67(13) . . . . ?
O9 Mn5 O2 Mn6 85.52(17) . . . . ?
O24 Mn5 O2 Mn6 -7.35(19) . . . . ?
N6 Mn5 O2 Mn6 -180(36) . . . . ?
N5 Mn5 O2 Mn6 -95.06(18) . . . . ?
O4 Mn5 O2 Mn6 168.74(18) . . . . ?
O1 Mn1 O2 Mn5 -115.28(14) . . . . ?
O3 Mn1 O2 Mn5 143.72(14) . . . . ?
O4 Mn1 O2 Mn5 -25.75(14) . . . . ?
O8 Mn1 O2 Mn5 66.27(14) . . . . ?
O12 Mn1 O2 Mn5 -45.5(9) . . . . ?
O1 Mn1 O2 Mn6 108.9(2) . . . . ?
O3 Mn1 O2 Mn6 8.0(2) . . . . ?
O4 Mn1 O2 Mn6 -161.5(2) . . . . ?
O8 Mn1 O2 Mn6 -69.5(2) . . . . ?
O12 Mn1 O2 Mn6 179(34) . . . . ?
O25 Mn6 O2 Mn5 37.52(18) . . . . ?
O21 Mn6 O2 Mn5 125.83(17) . . . . ?
O10 Mn6 O2 Mn5 -65.00(16) . . . . ?
O30 Mn6 O2 Mn5 -87(5) . . . . ?
O28 Mn6 O2 Mn5 -151.53(16) . . . . ?
O25 Mn6 O2 Mn1 169.6(2) . . . . ?
O21 Mn6 O2 Mn1 -102.0(2) . . . . ?
O10 Mn6 O2 Mn1 67.1(2) . . . . ?
O30 Mn6 O2 Mn1 45(5) . . . . ?
O28 Mn6 O2 Mn1 -19.4(2) . . . . ?
O13 Mn8 O3 Mn9 83.17(16) . . . . ?
O32 Mn8 O3 Mn9 -7.55(18) . . . . ?
N10 Mn8 O3 Mn9 164.3(14) . . . . ?
N9 Mn8 O3 Mn9 -92.58(18) . . . . ?
O8 Mn8 O3 Mn9 167.50(17) . . . . ?
O13 Mn8 O3 Mn1 -60.13(14) . . . . ?
O32 Mn8 O3 Mn1 -150.84(13) . . . . ?
N10 Mn8 O3 Mn1 21.0(15) . . . . ?
N9 Mn8 O3 Mn1 124.12(15) . . . . ?
O8 Mn8 O3 Mn1 24.21(12) . . . . ?
O14 Mn9 O3 Mn8 -66.84(17) . . . . ?
O33 Mn9 O3 Mn8 28.85(18) . . . . ?
O29 Mn9 O3 Mn8 118.50(17) . . . . ?
O36 Mn9 O3 Mn8 -155.44(15) . . . . ?
O38 Mn9 O3 Mn8 148.6(18) . . . . ?
O14 Mn9 O3 Mn1 64.0(2) . . . . ?
O33 Mn9 O3 Mn1 159.70(19) . . . . ?
O29 Mn9 O3 Mn1 -110.6(2) . . . . ?
O36 Mn9 O3 Mn1 -24.6(2) . . . . ?
O38 Mn9 O3 Mn1 -80.5(19) . . . . ?
O1 Mn1 O3 Mn8 145.73(13) . . . . ?
O2 Mn1 O3 Mn8 -112.74(13) . . . . ?
O4 Mn1 O3 Mn8 -41.8(7) . . . . ?
O8 Mn1 O3 Mn8 -24.52(12) . . . . ?
O12 Mn1 O3 Mn8 68.65(14) . . . . ?
O1 Mn1 O3 Mn9 10.1(2) . . . . ?
O2 Mn1 O3 Mn9 111.6(2) . . . . ?
O4 Mn1 O3 Mn9 -177.5(5) . . . . ?
O8 Mn1 O3 Mn9 -160.1(2) . . . . ?
O12 Mn1 O3 Mn9 -67.0(2) . . . . ?
O1 Mn2 N1 C73 10.2(5) . . . . ?
O16 Mn2 N1 C73 -88.4(5) . . . . ?
O5 Mn2 N1 C73 -167.3(5) . . . . ?
O12 Mn2 N1 C73 91.5(5) . . . . ?
N2 Mn2 N1 C73 -176.7(5) . . . . ?
O1 Mn2 N1 C77 177.3(4) . . . . ?
O16 Mn2 N1 C77 78.7(4) . . . . ?
O5 Mn2 N1 C77 -0.3(7) . . . . ?
O12 Mn2 N1 C77 -101.5(4) . . . . ?
N2 Mn2 N1 C77 -9.6(4) . . . . ?
O1 Mn2 N2 C82 -87.2(13) . . . . ?
O16 Mn2 N2 C82 104.0(5) . . . . ?
O5 Mn2 N2 C82 11.0(4) . . . . ?
O12 Mn2 N2 C82 -75.1(4) . . . . ?
N1 Mn2 N2 C82 -172.3(5) . . . . ?
O1 Mn2 N2 C78 88.2(13) . . . . ?
O16 Mn2 N2 C78 -80.6(4) . . . . ?
O5 Mn2 N2 C78 -173.6(4) . . . . ?
O12 Mn2 N2 C78 100.3(4) . . . . ?
N1 Mn2 N2 C78 3.2(4) . . . . ?
O18 Mn4 N3 C87 -118.8(4) . . . . ?
O7 Mn4 N3 C87 2.5(7) . . . . ?
O22 Mn4 N3 C87 142.1(4) . . . . ?
N4 Mn4 N3 C87 -3.9(4) . . . . ?
O23 Mn4 N3 C87 88.9(4) . . . . ?
O18 Mn4 N3 C83 68.6(5) . . . . ?
O7 Mn4 N3 C83 -170.1(5) . . . . ?
O22 Mn4 N3 C83 -30.5(5) . . . . ?
N4 Mn4 N3 C83 -176.5(5) . . . . ?
O23 Mn4 N3 C83 -83.7(5) . . . . ?
O18 Mn4 N4 C92 -84.6(5) . . . . ?
O7 Mn4 N4 C92 7.0(4) . . . . ?
O22 Mn4 N4 C92 113.9(4) . . . . ?
N3 Mn4 N4 C92 -175.4(5) . . . . ?
O23 Mn4 N4 C92 107.2(4) . . . . ?
O18 Mn4 N4 C88 89.8(4) . . . . ?
O7 Mn4 N4 C88 -178.6(4) . . . . ?
O22 Mn4 N4 C88 -71.7(5) . . . . ?
N3 Mn4 N4 C88 -0.9(4) . . . . ?
O23 Mn4 N4 C88 -78.3(4) . . . . ?
O2 Mn5 N5 C93 6.7(4) . . . . ?
O9 Mn5 N5 C93 -174.7(4) . . . . ?
O24 Mn5 N5 C93 -92.5(4) . . . . ?
N6 Mn5 N5 C93 176.0(4) . . . . ?
O4 Mn5 N5 C93 85.5(4) . . . . ?
O2 Mn5 N5 C97 -178.9(3) . . . . ?
O9 Mn5 N5 C97 -0.4(6) . . . . ?
O24 Mn5 N5 C97 81.9(4) . . . . ?
N6 Mn5 N5 C97 -9.7(3) . . . . ?
O4 Mn5 N5 C97 -100.1(4) . . . . ?
O2 Mn5 N6 C102 -86.9(10) . . . . ?
O9 Mn5 N6 C102 8.4(4) . . . . ?
O24 Mn5 N6 C102 100.3(5) . . . . ?
N5 Mn5 N6 C102 -175.2(5) . . . . ?
O4 Mn5 N6 C102 -75.9(5) . . . . ?
O2 Mn5 N6 C98 97.1(9) . . . . ?
O9 Mn5 N6 C98 -167.6(4) . . . . ?
O24 Mn5 N6 C98 -75.7(4) . . . . ?
N5 Mn5 N6 C98 8.8(4) . . . . ?
O4 Mn5 N6 C98 108.1(4) . . . . ?
O11 Mn7 N7 C103 159.3(5) . . . . ?
O26 Mn7 N7 C103 45.6(5) . . . . ?
O30 Mn7 N7 C103 -45.4(4) . . . . ?
N8 Mn7 N7 C103 176.3(5) . . . . ?
O31 Mn7 N7 C103 -100.5(4) . . . . ?
O11 Mn7 N7 C107 -19.9(7) . . . . ?
O26 Mn7 N7 C107 -133.5(4) . . . . ?
O30 Mn7 N7 C107 135.5(4) . . . . ?
N8 Mn7 N7 C107 -2.8(4) . . . . ?
O31 Mn7 N7 C107 80.4(4) . . . . ?
O11 Mn7 N8 C112 -11.2(5) . . . . ?
O26 Mn7 N8 C112 -99.6(5) . . . . ?
N7 Mn7 N8 C112 175.0(5) . . . . ?
O30 Mn7 N8 C112 98.6(5) . . . . ?
O31 Mn7 N8 C112 88.4(5) . . . . ?
O11 Mn7 N8 C108 -179.6(4) . . . . ?
O26 Mn7 N8 C108 92.0(4) . . . . ?
N7 Mn7 N8 C108 6.6(4) . . . . ?
O30 Mn7 N8 C108 -69.8(4) . . . . ?
O31 Mn7 N8 C108 -79.9(4) . . . . ?
O3 Mn8 N9 C113 6.7(4) . . . . ?
O13 Mn8 N9 C113 -162.3(4) . . . . ?
O32 Mn8 N9 C113 -91.5(4) . . . . ?
N10 Mn8 N9 C113 -179.4(5) . . . . ?
O8 Mn8 N9 C113 88.5(4) . . . . ?
O3 Mn8 N9 C117 172.4(3) . . . . ?
O13 Mn8 N9 C117 3.5(6) . . . . ?
O32 Mn8 N9 C117 74.2(4) . . . . ?
N10 Mn8 N9 C117 -13.7(4) . . . . ?
O8 Mn8 N9 C117 -105.7(4) . . . . ?
O3 Mn8 N10 C122 -68.7(16) . . . . ?
O13 Mn8 N10 C122 12.8(5) . . . . ?
O32 Mn8 N10 C122 103.3(5) . . . . ?
N9 Mn8 N10 C122 -173.7(6) . . . . ?
O8 Mn8 N10 C122 -71.8(5) . . . . ?
O3 Mn8 N10 C118 114.6(14) . . . . ?
O13 Mn8 N10 C118 -163.9(4) . . . . ?
O32 Mn8 N10 C118 -73.4(4) . . . . ?
N9 Mn8 N10 C118 9.6(4) . . . . ?
O8 Mn8 N10 C118 111.5(4) . . . . ?
O34 Mn10 N11 C123 72.1(5) . . . . ?
O15 Mn10 N11 C123 -175.5(5) . . . . ?
O38 Mn10 N11 C123 -29.7(5) . . . . ?
N12 Mn10 N11 C123 -175.1(5) . . . . ?
O34 Mn10 N11 C127 -120.5(4) . . . . ?
O15 Mn10 N11 C127 -8.1(7) . . . . ?
O38 Mn10 N11 C127 137.7(4) . . . . ?
N12 Mn10 N11 C127 -7.7(4) . . . . ?
O34 Mn10 N12 C132 -85.5(5) . . . . ?
O15 Mn10 N12 C132 7.3(5) . . . . ?
O38 Mn10 N12 C132 116.3(5) . . . . ?
N11 Mn10 N12 C132 -172.6(5) . . . . ?
O34 Mn10 N12 C128 86.1(4) . . . . ?
O15 Mn10 N12 C128 178.9(4) . . . . ?
O38 Mn10 N12 C128 -72.1(5) . . . . ?
N11 Mn10 N12 C128 -0.9(4) . . . . ?
O1 Mn1 O4 C1 -32.9(4) . . . . ?
O2 Mn1 O4 C1 -132.6(4) . . . . ?
O3 Mn1 O4 C1 154.6(6) . . . . ?
O8 Mn1 O4 C1 137.6(4) . . . . ?
O12 Mn1 O4 C1 44.5(4) . . . . ?
O1 Mn1 O4 Mn5 122.08(12) . . . . ?
O2 Mn1 O4 Mn5 22.37(12) . . . . ?
O3 Mn1 O4 Mn5 -50.4(7) . . . . ?
O8 Mn1 O4 Mn5 -67.36(13) . . . . ?
O12 Mn1 O4 Mn5 -160.54(12) . . . . ?
O2 Mn5 O4 C1 125.7(5) . . . . ?
O9 Mn5 O4 C1 -137.9(5) . . . . ?
O24 Mn5 O4 C1 176.2(14) . . . . ?
N6 Mn5 O4 C1 -52.3(5) . . . . ?
N5 Mn5 O4 C1 19.4(5) . . . . ?
O2 Mn5 O4 Mn1 -23.01(12) . . . . ?
O9 Mn5 O4 Mn1 73.36(13) . . . . ?
O24 Mn5 O4 Mn1 27.4(16) . . . . ?
N6 Mn5 O4 Mn1 158.98(15) . . . . ?
N5 Mn5 O4 Mn1 -129.31(14) . . . . ?
O1 Mn2 O5 C1 7.5(5) . . . . ?
O16 Mn2 O5 C1 108.0(5) . . . . ?
O12 Mn2 O5 C1 -71.6(5) . . . . ?
N2 Mn2 O5 C1 -165.9(5) . . . . ?
N1 Mn2 O5 C1 -174.8(5) . . . . ?
O17 Mn3 O6 C8 62.5(5) . . . . ?
O1 Mn3 O6 C8 160.2(5) . . . . ?
O37 Mn3 O6 C8 -161.2(11) . . . . ?
O20 Mn3 O6 C8 -101.7(5) . . . . ?
O22 Mn3 O6 C8 -22.2(5) . . . . ?
O18 Mn4 O7 C8 -84.1(5) . . . . ?
O22 Mn4 O7 C8 15.0(5) . . . . ?
N4 Mn4 O7 C8 159.7(5) . . . . ?
N3 Mn4 O7 C8 153.6(5) . . . . ?
O23 Mn4 O7 C8 71.5(5) . . . . ?
O1 Mn1 O8 C9 156.9(6) . . . . ?
O2 Mn1 O8 C9 -31.9(4) . . . . ?
O3 Mn1 O8 C9 -130.8(4) . . . . ?
O4 Mn1 O8 C9 45.9(4) . . . . ?
O12 Mn1 O8 C9 140.1(4) . . . . ?
O1 Mn1 O8 Mn8 -50.2(8) . . . . ?
O2 Mn1 O8 Mn8 121.10(12) . . . . ?
O3 Mn1 O8 Mn8 22.15(11) . . . . ?
O4 Mn1 O8 Mn8 -161.08(12) . . . . ?
O12 Mn1 O8 Mn8 -66.90(12) . . . . ?
O3 Mn8 O8 C9 126.5(4) . . . . ?
O13 Mn8 O8 C9 -139.2(4) . . . . ?
O32 Mn8 O8 C9 -159.9(14) . . . . ?
N10 Mn8 O8 C9 -53.8(4) . . . . ?
N9 Mn8 O8 C9 19.4(5) . . . . ?
O3 Mn8 O8 Mn1 -22.72(12) . . . . ?
O13 Mn8 O8 Mn1 71.63(13) . . . . ?
O32 Mn8 O8 Mn1 50.9(16) . . . . ?
N10 Mn8 O8 Mn1 156.95(15) . . . . ?
N9 Mn8 O8 Mn1 -129.82(14) . . . . ?
O2 Mn5 O9 C9 4.3(4) . . . . ?
O24 Mn5 O9 C9 105.0(4) . . . . ?
N6 Mn5 O9 C9 -165.4(4) . . . . ?
N5 Mn5 O9 C9 -174.2(4) . . . . ?
O4 Mn5 O9 C9 -71.4(4) . . . . ?
O25 Mn6 O10 C16 74.7(6) . . . . ?
O2 Mn6 O10 C16 168.0(6) . . . . ?
O21 Mn6 O10 C16 -129.0(7) . . . . ?
O30 Mn6 O10 C16 -12.6(6) . . . . ?
O28 Mn6 O10 C16 -93.3(6) . . . . ?
O26 Mn7 O11 C16 -65.1(5) . . . . ?
N7 Mn7 O11 C16 180.0(4) . . . . ?
O30 Mn7 O11 C16 25.5(5) . . . . ?
N8 Mn7 O11 C16 163.7(5) . . . . ?
O31 Mn7 O11 C16 82.5(5) . . . . ?
O1 Mn2 O12 C17 125.9(5) . . . . ?
O16 Mn2 O12 C17 -166(9) . . . . ?
O5 Mn2 O12 C17 -140.5(5) . . . . ?
N2 Mn2 O12 C17 -52.7(5) . . . . ?
N1 Mn2 O12 C17 19.7(5) . . . . ?
O1 Mn2 O12 Mn1 -23.40(11) . . . . ?
O16 Mn2 O12 Mn1 45(9) . . . . ?
O5 Mn2 O12 Mn1 70.24(13) . . . . ?
N2 Mn2 O12 Mn1 158.01(14) . . . . ?
N1 Mn2 O12 Mn1 -129.55(14) . . . . ?
O1 Mn1 O12 C17 -132.6(4) . . . . ?
O2 Mn1 O12 C17 156.1(8) . . . . ?
O3 Mn1 O12 C17 -33.1(4) . . . . ?
O4 Mn1 O12 C17 136.7(3) . . . . ?
O8 Mn1 O12 C17 44.5(4) . . . . ?
O1 Mn1 O12 Mn2 23.22(12) . . . . ?
O2 Mn1 O12 Mn2 -48.1(9) . . . . ?
O3 Mn1 O12 Mn2 122.70(13) . . . . ?
O4 Mn1 O12 Mn2 -67.52(13) . . . . ?
O8 Mn1 O12 Mn2 -159.75(12) . . . . ?
O3 Mn8 O13 C17 4.5(4) . . . . ?
O32 Mn8 O13 C17 104.8(4) . . . . ?
N10 Mn8 O13 C17 -169.6(4) . . . . ?
N9 Mn8 O13 C17 174.1(4) . . . . ?
O8 Mn8 O13 C17 -73.4(4) . . . . ?
O3 Mn9 O14 C24 149.6(6) . . . . ?
O33 Mn9 O14 C24 49.6(6) . . . . ?
O29 Mn9 O14 C24 -158.2(11) . . . . ?
O36 Mn9 O14 C24 -113.2(5) . . . . ?
O38 Mn9 O14 C24 -32.8(6) . . . . ?
O34 Mn10 O15 C24 -95.6(5) . . . . ?
O38 Mn10 O15 C24 7.4(5) . . . . ?
N12 Mn10 O15 C24 151.6(5) . . . . ?
N11 Mn10 O15 C24 151.9(5) . . . . ?
O1 Mn2 O16 C25 -22.9(5) . . . . ?
O5 Mn2 O16 C25 -116.3(5) . . . . ?
O12 Mn2 O16 C25 -91(9) . . . . ?
N2 Mn2 O16 C25 155.8(5) . . . . ?
N1 Mn2 O16 C25 83.5(5) . . . . ?
O6 Mn3 O17 C25 44.7(4) . . . . ?
O1 Mn3 O17 C25 -42.7(4) . . . . ?
O37 Mn3 O17 C25 -130.9(4) . . . . ?
O20 Mn3 O17 C25 156.5(5) . . . . ?
O22 Mn3 O17 C25 138.6(4) . . . . ?
O7 Mn4 O18 C32 142.1(5) . . . . ?
O22 Mn4 O18 C32 39.3(5) . . . . ?
N4 Mn4 O18 C32 -129.7(5) . . . . ?
N3 Mn4 O18 C32 -56.1(5) . . . . ?
O23 Mn4 O18 C32 23.8(7) . . . . ?
O6 Mn3 O20 C33 173.6(5) . . . . ?
O17 Mn3 O20 C33 60.9(7) . . . . ?
O1 Mn3 O20 C33 -99.9(5) . . . . ?
O37 Mn3 O20 C33 -11.9(5) . . . . ?
O22 Mn3 O20 C33 79.0(5) . . . . ?
O25 Mn6 O21 C33 79.0(4) . . . . ?
O2 Mn6 O21 C33 -15.2(4) . . . . ?
O10 Mn6 O21 C33 -77.9(8) . . . . ?
O30 Mn6 O21 C33 165.6(4) . . . . ?
O28 Mn6 O21 C33 -113.9(4) . . . . ?
O18 Mn4 O22 C40 -165.9(3) . . . . ?
O7 Mn4 O22 C40 99.5(3) . . . . ?
N4 Mn4 O22 C40 -2.6(4) . . . . ?
N3 Mn4 O22 C40 -66.5(3) . . . . ?
O23 Mn4 O22 C40 5.5(3) . . . . ?
O18 Mn4 O22 Mn3 67.2(2) . . . . ?
O7 Mn4 O22 Mn3 -27.4(2) . . . . ?
N4 Mn4 O22 Mn3 -129.5(2) . . . . ?
N3 Mn4 O22 Mn3 166.60(18) . . . . ?
O23 Mn4 O22 Mn3 -121.4(2) . . . . ?
O6 Mn3 O22 C40 -86.7(4) . . . . ?
O17 Mn3 O22 C40 177.0(4) . . . . ?
O1 Mn3 O22 C40 27(3) . . . . ?
O37 Mn3 O22 C40 89.1(4) . . . . ?
O20 Mn3 O22 C40 2.3(4) . . . . ?
O6 Mn3 O22 Mn4 27.53(18) . . . . ?
O17 Mn3 O22 Mn4 -68.70(17) . . . . ?
O1 Mn3 O22 Mn4 141(3) . . . . ?
O37 Mn3 O22 Mn4 -156.65(18) . . . . ?
O20 Mn3 O22 Mn4 116.54(18) . . . . ?
O18 Mn4 O23 C40 13.1(5) . . . . ?
O7 Mn4 O23 C40 -103.5(3) . . . . ?
O22 Mn4 O23 C40 -5.7(3) . . . . ?
N4 Mn4 O23 C40 169.5(3) . . . . ?
N3 Mn4 O23 C40 98.1(3) . . . . ?
O2 Mn5 O24 C41 -37.6(4) . . . . ?
O9 Mn5 O24 C41 -132.9(4) . . . . ?
N6 Mn5 O24 C41 141.1(4) . . . . ?
N5 Mn5 O24 C41 69.8(4) . . . . ?
O4 Mn5 O24 C41 -87.2(16) . . . . ?
O2 Mn6 O25 C41 -65.1(4) . . . . ?
O21 Mn6 O25 C41 -154.2(4) . . . . ?
O10 Mn6 O25 C41 20.9(4) . . . . ?
O30 Mn6 O25 C41 113.7(4) . . . . ?
O28 Mn6 O25 C41 150.2(5) . . . . ?
O11 Mn7 O26 C48 -138.9(6) . . . . ?
N7 Mn7 O26 C48 21.6(6) . . . . ?
O30 Mn7 O26 C48 115.7(6) . . . . ?
N8 Mn7 O26 C48 -52.0(7) . . . . ?
O31 Mn7 O26 C48 113.6(6) . . . . ?
O25 Mn6 O28 C49 40.7(8) . . . . ?
O2 Mn6 O28 C49 -103.7(4) . . . . ?
O21 Mn6 O28 C49 -15.5(4) . . . . ?
O10 Mn6 O28 C49 171.6(4) . . . . ?
O30 Mn6 O28 C49 77.6(4) . . . . ?
O14 Mn9 O29 C49 -50.7(14) . . . . ?
O3 Mn9 O29 C49 1.5(5) . . . . ?
O33 Mn9 O29 C49 101.7(5) . . . . ?
O36 Mn9 O29 C49 -95.7(5) . . . . ?
O38 Mn9 O29 C49 -176.4(5) . . . . ?
O11 Mn7 O30 C56 95.1(3) . . . . ?
O26 Mn7 O30 C56 -174.2(3) . . . . ?
N7 Mn7 O30 C56 -75.9(3) . . . . ?
N8 Mn7 O30 C56 -7.8(4) . . . . ?
O31 Mn7 O30 C56 4.4(3) . . . . ?
O11 Mn7 O30 Mn6 -29.9(2) . . . . ?
O26 Mn7 O30 Mn6 60.80(17) . . . . ?
N7 Mn7 O30 Mn6 159.12(17) . . . . ?
N8 Mn7 O30 Mn6 -132.8(2) . . . . ?
O31 Mn7 O30 Mn6 -120.6(2) . . . . ?
O25 Mn6 O30 C56 168.7(4) . . . . ?
O2 Mn6 O30 C56 -67(5) . . . . ?
O21 Mn6 O30 C56 80.4(4) . . . . ?
O10 Mn6 O30 C56 -88.7(4) . . . . ?
O28 Mn6 O30 C56 -2.0(4) . . . . ?
O25 Mn6 O30 Mn7 -79.73(17) . . . . ?
O2 Mn6 O30 Mn7 45(5) . . . . ?
O21 Mn6 O30 Mn7 -167.98(16) . . . . ?
O10 Mn6 O30 Mn7 22.91(16) . . . . ?
O28 Mn6 O30 Mn7 109.60(16) . . . . ?
O11 Mn7 O31 C56 -107.0(3) . . . . ?
O26 Mn7 O31 C56 -2.0(4) . . . . ?
N7 Mn7 O31 C56 94.3(3) . . . . ?
O30 Mn7 O31 C56 -4.5(3) . . . . ?
N8 Mn7 O31 C56 167.1(3) . . . . ?
O3 Mn8 O32 C57 -30.3(5) . . . . ?
O13 Mn8 O32 C57 -123.6(4) . . . . ?
N10 Mn8 O32 C57 150.6(5) . . . . ?
N9 Mn8 O32 C57 77.8(5) . . . . ?
O8 Mn8 O32 C57 -102.9(16) . . . . ?
O14 Mn9 O33 C57 45.9(4) . . . . ?
O3 Mn9 O33 C57 -42.1(4) . . . . ?
O29 Mn9 O33 C57 -131.0(4) . . . . ?
O36 Mn9 O33 C57 151.9(4) . . . . ?
O38 Mn9 O33 C57 141.5(4) . . . . ?
O15 Mn10 O34 C64 133.1(4) . . . . ?
O38 Mn10 O34 C64 27.1(5) . . . . ?
N12 Mn10 O34 C64 -139.8(4) . . . . ?
N11 Mn10 O34 C64 -67.5(4) . . . . ?
O14 Mn9 O36 C65 168.1(5) . . . . ?
O3 Mn9 O36 C65 -105.1(5) . . . . ?
O33 Mn9 O36 C65 60.9(7) . . . . ?
O29 Mn9 O36 C65 -16.7(5) . . . . ?
O38 Mn9 O36 C65 71.4(5) . . . . ?
O6 Mn3 O37 C65 -32.9(15) . . . . ?
O17 Mn3 O37 C65 103.7(5) . . . . ?
O1 Mn3 O37 C65 5.6(4) . . . . ?
O20 Mn3 O37 C65 -92.5(4) . . . . ?
O22 Mn3 O37 C65 -172.1(4) . . . . ?
O34 Mn10 O38 C72 -161.5(3) . . . . ?
O15 Mn10 O38 C72 100.9(3) . . . . ?
N12 Mn10 O38 C72 -1.9(4) . . . . ?
N11 Mn10 O38 C72 -66.3(3) . . . . ?
O34 Mn10 O38 Mn9 74.16(19) . . . . ?
O15 Mn10 O38 Mn9 -23.4(2) . . . . ?
N12 Mn10 O38 Mn9 -126.2(2) . . . . ?
N11 Mn10 O38 Mn9 169.33(18) . . . . ?
O14 Mn9 O38 C72 -84.7(4) . . . . ?
O3 Mn9 O38 C72 60(2) . . . . ?
O33 Mn9 O38 C72 -180.0(4) . . . . ?
O29 Mn9 O38 C72 89.8(4) . . . . ?
O36 Mn9 O38 C72 3.2(3) . . . . ?
O14 Mn9 O38 Mn10 28.54(18) . . . . ?
O3 Mn9 O38 Mn10 172.9(18) . . . . ?
O33 Mn9 O38 Mn10 -66.77(17) . . . . ?
O29 Mn9 O38 Mn10 -156.97(18) . . . . ?
O36 Mn9 O38 Mn10 116.45(17) . . . . ?
Mn2 O5 C1 O4 43.7(7) . . . . ?
Mn2 O5 C1 C2 -141.5(4) . . . . ?
Mn1 O4 C1 O5 -25.9(7) . . . . ?
Mn5 O4 C1 O5 -167.7(3) . . . . ?
Mn1 O4 C1 C2 159.4(3) . . . . ?
Mn5 O4 C1 C2 17.6(7) . . . . ?
O5 C1 C2 C7 86.2(6) . . . . ?
O4 C1 C2 C7 -98.6(6) . . . . ?
O5 C1 C2 C3 -92.0(6) . . . . ?
O4 C1 C2 C3 83.2(6) . . . . ?
C7 C2 C3 C4 0.6(8) . . . . ?
C1 C2 C3 C4 178.8(5) . . . . ?
C2 C3 C4 C5 0.0(8) . . . . ?
C3 C4 C5 C6 -0.8(8) . . . . ?
C4 C5 C6 C7 1.0(8) . . . . ?
C3 C2 C7 C6 -0.4(7) . . . . ?
C1 C2 C7 C6 -178.5(5) . . . . ?
C3 C2 C7 C8 -179.1(4) . . . . ?
C1 C2 C7 C8 2.8(7) . . . . ?
C5 C6 C7 C2 -0.4(8) . . . . ?
C5 C6 C7 C8 178.4(5) . . . . ?
Mn4 O7 C8 O6 -2.9(8) . . . . ?
Mn4 O7 C8 C7 178.7(3) . . . . ?
Mn3 O6 C8 O7 8.6(9) . . . . ?
Mn3 O6 C8 C7 -173.0(4) . . . . ?
C2 C7 C8 O7 -173.1(5) . . . . ?
C6 C7 C8 O7 8.2(7) . . . . ?
C2 C7 C8 O6 8.3(7) . . . . ?
C6 C7 C8 O6 -170.4(4) . . . . ?
Mn1 O8 C9 O9 -27.0(7) . . . . ?
Mn8 O8 C9 O9 -168.2(3) . . . . ?
Mn1 O8 C9 C10 159.2(3) . . . . ?
Mn8 O8 C9 C10 18.1(7) . . . . ?
Mn5 O9 C9 O8 45.4(7) . . . . ?
Mn5 O9 C9 C10 -140.8(4) . . . . ?
O8 C9 C10 C11 83.4(6) . . . . ?
O9 C9 C10 C11 -90.9(6) . . . . ?
O8 C9 C10 C15 -100.6(6) . . . . ?
O9 C9 C10 C15 85.2(6) . . . . ?
C15 C10 C11 C12 -0.9(9) . . . . ?
C9 C10 C11 C12 175.2(6) . . . . ?
C10 C11 C12 C13 -0.4(11) . . . . ?
C11 C12 C13 C14 0.7(12) . . . . ?
C12 C13 C14 C15 0.3(11) . . . . ?
C11 C10 C15 C14 1.9(8) . . . . ?
C9 C10 C15 C14 -174.1(5) . . . . ?
C11 C10 C15 C16 -177.2(5) . . . . ?
C9 C10 C15 C16 6.8(8) . . . . ?
C13 C14 C15 C10 -1.6(9) . . . . ?
C13 C14 C15 C16 177.5(6) . . . . ?
Mn6 O10 C16 O11 5.2(9) . . . . ?
Mn6 O10 C16 C15 -175.8(4) . . . . ?
Mn7 O11 C16 O10 -12.3(8) . . . . ?
Mn7 O11 C16 C15 168.6(4) . . . . ?
C10 C15 C16 O10 1.5(7) . . . . ?
C14 C15 C16 O10 -177.6(5) . . . . ?
C10 C15 C16 O11 -179.4(5) . . . . ?
C14 C15 C16 O11 1.6(7) . . . . ?
Mn8 O13 C17 O12 46.8(7) . . . . ?
Mn8 O13 C17 C18 -139.2(4) . . . . ?
Mn2 O12 C17 O13 -169.0(3) . . . . ?
Mn1 O12 C17 O13 -26.4(6) . . . . ?
Mn2 O12 C17 C18 17.4(7) . . . . ?
Mn1 O12 C17 C18 159.9(3) . . . . ?
O13 C17 C18 C23 84.7(6) . . . . ?
O12 C17 C18 C23 -101.1(6) . . . . ?
O13 C17 C18 C19 -87.9(6) . . . . ?
O12 C17 C18 C19 86.3(6) . . . . ?
C23 C18 C19 C20 -0.5(8) . . . . ?
C17 C18 C19 C20 172.3(5) . . . . ?
C18 C19 C20 C21 0.2(8) . . . . ?
C19 C20 C21 C22 0.0(8) . . . . ?
C20 C21 C22 C23 0.2(9) . . . . ?
C19 C18 C23 C22 0.7(8) . . . . ?
C17 C18 C23 C22 -171.7(5) . . . . ?
C19 C18 C23 C24 179.2(5) . . . . ?
C17 C18 C23 C24 6.8(8) . . . . ?
C21 C22 C23 C18 -0.5(8) . . . . ?
C21 C22 C23 C24 -179.0(5) . . . . ?
Mn9 O14 C24 O15 18.0(9) . . . . ?
Mn9 O14 C24 C23 -163.6(4) . . . . ?
Mn10 O15 C24 O14 -0.6(9) . . . . ?
Mn10 O15 C24 C23 -178.9(3) . . . . ?
C18 C23 C24 O14 8.1(8) . . . . ?
C22 C23 C24 O14 -173.4(5) . . . . ?
C18 C23 C24 O15 -173.4(5) . . . . ?
C22 C23 C24 O15 5.1(8) . . . . ?
Mn2 O16 C25 O17 23.1(8) . . . . ?
Mn2 O16 C25 C26 -154.9(4) . . . . ?
Mn3 O17 C25 O16 17.9(8) . . . . ?
Mn3 O17 C25 C26 -164.1(3) . . . . ?
O16 C25 C26 C27 30.6(8) . . . . ?
O17 C25 C26 C27 -147.6(6) . . . . ?
O16 C25 C26 C31 -151.8(5) . . . . ?
O17 C25 C26 C31 30.0(7) . . . . ?
C31 C26 C27 C28 -1.7(11) . . . . ?
C25 C26 C27 C28 175.9(7) . . . . ?
C26 C27 C28 C29 2.0(15) . . . . ?
C27 C28 C29 C30 -1.3(17) . . . . ?
C28 C29 C30 C31 0.4(16) . . . . ?
C27 C26 C31 C30 0.7(10) . . . . ?
C25 C26 C31 C30 -176.8(6) . . . . ?
C27 C26 C31 C32 -178.0(6) . . . . ?
C25 C26 C31 C32 4.5(9) . . . . ?
C29 C30 C31 C26 -0.1(12) . . . . ?
C29 C30 C31 C32 178.7(8) . . . . ?
Mn4 O18 C32 O19 27.0(9) . . . . ?
Mn4 O18 C32 C31 -155.9(4) . . . . ?
C26 C31 C32 O19 -115.4(7) . . . . ?
C30 C31 C32 O19 65.8(9) . . . . ?
C26 C31 C32 O18 67.2(8) . . . . ?
C30 C31 C32 O18 -111.6(7) . . . . ?
Mn6 O21 C33 O20 10.4(7) . . . . ?
Mn6 O21 C33 C34 -169.2(3) . . . . ?
Mn3 O20 C33 O21 122.5(4) . . . . ?
Mn3 O20 C33 C34 -58.0(6) . . . . ?
O21 C33 C34 C35 -16.0(6) . . . . ?
O20 C33 C34 C35 164.4(4) . . . . ?
O21 C33 C34 C39 162.4(4) . . . . ?
O20 C33 C34 C39 -17.2(7) . . . . ?
C39 C34 C35 C36 2.1(7) . . . . ?
C33 C34 C35 C36 -179.5(5) . . . . ?
C34 C35 C36 C37 -1.6(8) . . . . ?
C35 C36 C37 C38 -0.4(8) . . . . ?
C36 C37 C38 C39 2.0(8) . . . . ?
C37 C38 C39 C34 -1.5(8) . . . . ?
C37 C38 C39 C40 179.3(5) . . . . ?
C35 C34 C39 C38 -0.5(7) . . . . ?
C33 C34 C39 C38 -178.9(4) . . . . ?
C35 C34 C39 C40 178.6(5) . . . . ?
C33 C34 C39 C40 0.2(7) . . . . ?
Mn4 O23 C40 O22 9.5(5) . . . . ?
Mn4 O23 C40 C39 -162.4(4) . . . . ?
Mn4 O22 C40 O23 -10.9(5) . . . . ?
Mn3 O22 C40 O23 111.9(5) . . . . ?
Mn4 O22 C40 C39 161.0(4) . . . . ?
Mn3 O22 C40 C39 -76.2(5) . . . . ?
C38 C39 C40 O23 74.8(6) . . . . ?
C34 C39 C40 O23 -104.4(6) . . . . ?
C38 C39 C40 O22 -97.5(6) . . . . ?
C34 C39 C40 O22 83.4(6) . . . . ?
Mn6 O25 C41 O24 32.4(8) . . . . ?
Mn6 O25 C41 C42 -155.2(4) . . . . ?
Mn5 O24 C41 O25 28.9(8) . . . . ?
Mn5 O24 C41 C42 -143.5(4) . . . . ?
O25 C41 C42 C47 78.8(7) . . . . ?
O24 C41 C42 C47 -108.1(6) . . . . ?
O25 C41 C42 C43 -101.0(6) . . . . ?
O24 C41 C42 C43 72.2(7) . . . . ?
C47 C42 C43 C44 0.9(9) . . . . ?
C41 C42 C43 C44 -179.3(6) . . . . ?
C42 C43 C44 C45 -0.9(10) . . . . ?
C43 C44 C45 C46 0.7(10) . . . . ?
C44 C45 C46 C47 -0.7(10) . . . . ?
C43 C42 C47 C46 -0.8(8) . . . . ?
C41 C42 C47 C46 179.5(5) . . . . ?
C43 C42 C47 C48 -179.2(6) . . . . ?
C41 C42 C47 C48 1.1(9) . . . . ?
C45 C46 C47 C42 0.7(9) . . . . ?
C45 C46 C47 C48 179.1(6) . . . . ?
Mn7 O26 C48 O27 29.5(11) . . . . ?
Mn7 O26 C48 C47 -151.6(4) . . . . ?
C42 C47 C48 O26 -2.9(9) . . . . ?
C46 C47 C48 O26 178.8(6) . . . . ?
C42 C47 C48 O27 176.1(7) . . . . ?
C46 C47 C48 O27 -2.2(9) . . . . ?
Mn9 O29 C49 O28 -8.3(8) . . . . ?
Mn9 O29 C49 C50 173.2(3) . . . . ?
Mn6 O28 C49 O29 129.8(5) . . . . ?
Mn6 O28 C49 C50 -51.7(6) . . . . ?
O29 C49 C50 C51 -18.6(7) . . . . ?
O28 C49 C50 C51 162.7(5) . . . . ?
O29 C49 C50 C55 160.6(5) . . . . ?
O28 C49 C50 C55 -18.0(7) . . . . ?
C55 C50 C51 C52 1.1(8) . . . . ?
C49 C50 C51 C52 -179.7(5) . . . . ?
C50 C51 C52 C53 0.0(9) . . . . ?
C51 C52 C53 C54 -1.7(9) . . . . ?
C52 C53 C54 C55 2.4(9) . . . . ?
C53 C54 C55 C50 -1.3(8) . . . . ?
C53 C54 C55 C56 -177.1(5) . . . . ?
C51 C50 C55 C54 -0.4(8) . . . . ?
C49 C50 C55 C54 -179.6(5) . . . . ?
C51 C50 C55 C56 175.1(5) . . . . ?
C49 C50 C55 C56 -4.1(8) . . . . ?
Mn7 O31 C56 O30 7.6(4) . . . . ?
Mn7 O31 C56 C55 -165.8(4) . . . . ?
Mn7 O30 C56 O31 -8.5(5) . . . . ?
Mn6 O30 C56 O31 112.5(4) . . . . ?
Mn7 O30 C56 C55 164.9(4) . . . . ?
Mn6 O30 C56 C55 -74.1(5) . . . . ?
C54 C55 C56 O31 78.5(6) . . . . ?
C50 C55 C56 O31 -97.0(6) . . . . ?
C54 C55 C56 O30 -95.1(6) . . . . ?
C50 C55 C56 O30 89.4(6) . . . . ?
Mn9 O33 C57 O32 14.0(7) . . . . ?
Mn9 O33 C57 C58 -168.1(3) . . . . ?
Mn8 O32 C57 O33 30.4(8) . . . . ?
Mn8 O32 C57 C58 -147.6(4) . . . . ?
O33 C57 C58 C59 -151.5(5) . . . . ?
O32 C57 C58 C59 26.7(7) . . . . ?
O33 C57 C58 C63 28.4(7) . . . . ?
O32 C57 C58 C63 -153.4(5) . . . . ?
C63 C58 C59 C60 0.4(9) . . . . ?
C57 C58 C59 C60 -179.6(6) . . . . ?
C58 C59 C60 C61 -0.7(11) . . . . ?
C59 C60 C61 C62 -0.6(11) . . . . ?
C60 C61 C62 C63 2.2(10) . . . . ?
C59 C58 C63 C62 1.1(8) . . . . ?
C57 C58 C63 C62 -178.8(5) . . . . ?
C59 C58 C63 C64 -177.5(5) . . . . ?
C57 C58 C63 C64 2.6(8) . . . . ?
C61 C62 C63 C58 -2.5(9) . . . . ?
C61 C62 C63 C64 176.1(6) . . . . ?
Mn10 O34 C64 O35 35.8(8) . . . . ?
Mn10 O34 C64 C63 -146.1(4) . . . . ?
C58 C63 C64 O35 -111.2(6) . . . . ?
C62 C63 C64 O35 70.2(7) . . . . ?
C58 C63 C64 O34 70.5(7) . . . . ?
C62 C63 C64 O34 -108.1(6) . . . . ?
Mn3 O37 C65 O36 -9.3(7) . . . . ?
Mn3 O37 C65 C66 169.9(3) . . . . ?
Mn9 O36 C65 O37 133.8(5) . . . . ?
Mn9 O36 C65 C66 -45.4(7) . . . . ?
O37 C65 C66 C67 -22.0(7) . . . . ?
O36 C65 C66 C67 157.3(5) . . . . ?
O37 C65 C66 C71 159.4(5) . . . . ?
O36 C65 C66 C71 -21.3(7) . . . . ?
C71 C66 C67 C68 0.0(8) . . . . ?
C65 C66 C67 C68 -178.6(5) . . . . ?
C66 C67 C68 C69 0.5(9) . . . . ?
C67 C68 C69 C70 -1.2(9) . . . . ?
C68 C69 C70 C71 1.4(10) . . . . ?
C69 C70 C71 C66 -0.9(9) . . . . ?
C69 C70 C71 C72 -176.9(6) . . . . ?
C67 C66 C71 C70 0.2(8) . . . . ?
C65 C66 C71 C70 178.9(5) . . . . ?
C67 C66 C71 C72 175.9(5) . . . . ?
C65 C66 C71 C72 -5.5(7) . . . . ?
Mn10 O38 C72 O39 -13.2(5) . . . . ?
Mn9 O38 C72 O39 107.0(4) . . . . ?
Mn10 O38 C72 C71 160.8(4) . . . . ?
Mn9 O38 C72 C71 -79.1(5) . . . . ?
C70 C71 C72 O39 83.1(7) . . . . ?
C66 C71 C72 O39 -92.6(6) . . . . ?
C70 C71 C72 O38 -90.9(6) . . . . ?
C66 C71 C72 O38 93.4(6) . . . . ?
C77 N1 C73 C74 -0.1(9) . . . . ?
Mn2 N1 C73 C74 166.6(5) . . . . ?
N1 C73 C74 C75 -3.2(11) . . . . ?
C73 C74 C75 C76 3.1(13) . . . . ?
C74 C75 C76 C77 -0.1(13) . . . . ?
C73 N1 C77 C76 3.2(9) . . . . ?
Mn2 N1 C77 C76 -164.6(5) . . . . ?
C73 N1 C77 C78 -177.3(5) . . . . ?
Mn2 N1 C77 C78 14.8(6) . . . . ?
C75 C76 C77 N1 -3.2(11) . . . . ?
C75 C76 C77 C78 177.4(7) . . . . ?
C82 N2 C78 C79 1.2(8) . . . . ?
Mn2 N2 C78 C79 -174.4(4) . . . . ?
C82 N2 C78 C77 178.7(5) . . . . ?
Mn2 N2 C78 C77 3.1(6) . . . . ?
N1 C77 C78 N2 -12.1(8) . . . . ?
C76 C77 C78 N2 167.3(6) . . . . ?
N1 C77 C78 C79 165.3(6) . . . . ?
C76 C77 C78 C79 -15.3(9) . . . . ?
N2 C78 C79 C80 -0.4(10) . . . . ?
C77 C78 C79 C80 -177.7(6) . . . . ?
C78 C79 C80 C81 -0.9(10) . . . . ?
C79 C80 C81 C82 1.3(11) . . . . ?
C78 N2 C82 C81 -0.8(9) . . . . ?
Mn2 N2 C82 C81 174.5(5) . . . . ?
C80 C81 C82 N2 -0.5(10) . . . . ?
C87 N3 C83 C84 0.4(10) . . . . ?
Mn4 N3 C83 C84 172.9(6) . . . . ?
N3 C83 C84 C85 -1.2(12) . . . . ?
C83 C84 C85 C86 2.4(14) . . . . ?
C84 C85 C86 C87 -2.9(14) . . . . ?
C83 N3 C87 C86 -0.8(10) . . . . ?
Mn4 N3 C87 C86 -173.8(6) . . . . ?
C83 N3 C87 C88 -179.3(5) . . . . ?
Mn4 N3 C87 C88 7.7(7) . . . . ?
C85 C86 C87 N3 2.1(13) . . . . ?
C85 C86 C87 C88 -179.5(8) . . . . ?
C92 N4 C88 C89 0.5(9) . . . . ?
Mn4 N4 C88 C89 -174.1(5) . . . . ?
C92 N4 C88 C87 179.7(5) . . . . ?
Mn4 N4 C88 C87 5.0(7) . . . . ?
N3 C87 C88 N4 -8.4(8) . . . . ?
C86 C87 C88 N4 173.2(7) . . . . ?
N3 C87 C88 C89 170.8(6) . . . . ?
C86 C87 C88 C89 -7.7(10) . . . . ?
N4 C88 C89 C90 0.4(9) . . . . ?
C87 C88 C89 C90 -178.7(6) . . . . ?
C88 C89 C90 C91 -1.5(10) . . . . ?
C89 C90 C91 C92 1.6(9) . . . . ?
C88 N4 C92 C91 -0.4(9) . . . . ?
Mn4 N4 C92 C91 174.1(5) . . . . ?
C90 C91 C92 N4 -0.7(9) . . . . ?
C97 N5 C93 C94 0.2(7) . . . . ?
Mn5 N5 C93 C94 174.4(4) . . . . ?
N5 C93 C94 C95 -1.0(8) . . . . ?
C93 C94 C95 C96 0.9(8) . . . . ?
C94 C95 C96 C97 -0.1(9) . . . . ?
C93 N5 C97 C96 0.7(7) . . . . ?
Mn5 N5 C97 C96 -174.0(4) . . . . ?
C93 N5 C97 C98 -175.6(5) . . . . ?
Mn5 N5 C97 C98 9.7(6) . . . . ?
C95 C96 C97 N5 -0.8(8) . . . . ?
C95 C96 C97 C98 175.4(5) . . . . ?
C102 N6 C98 C99 -1.3(8) . . . . ?
Mn5 N6 C98 C99 174.8(4) . . . . ?
C102 N6 C98 C97 176.8(5) . . . . ?
Mn5 N6 C98 C97 -7.1(6) . . . . ?
N5 C97 C98 N6 -1.8(7) . . . . ?
C96 C97 C98 N6 -178.1(5) . . . . ?
N5 C97 C98 C99 176.3(5) . . . . ?
C96 C97 C98 C99 0.0(9) . . . . ?
N6 C98 C99 C100 0.5(9) . . . . ?
C97 C98 C99 C100 -177.5(6) . . . . ?
C98 C99 C100 C101 1.2(11) . . . . ?
C99 C100 C101 C102 -2.0(11) . . . . ?
C98 N6 C102 C101 0.5(9) . . . . ?
Mn5 N6 C102 C101 -175.4(5) . . . . ?
C100 C101 C102 N6 1.2(11) . . . . ?
C107 N7 C103 C104 -0.9(9) . . . . ?
Mn7 N7 C103 C104 180.0(6) . . . . ?
N7 C103 C104 C105 1.6(12) . . . . ?
C103 C104 C105 C106 -0.6(16) . . . . ?
C104 C105 C106 C107 -0.9(17) . . . . ?
C103 N7 C107 C106 -0.8(10) . . . . ?
Mn7 N7 C107 C106 178.4(6) . . . . ?
C103 N7 C107 C108 179.9(5) . . . . ?
Mn7 N7 C107 C108 -1.0(7) . . . . ?
C105 C106 C107 N7 1.7(14) . . . . ?
C105 C106 C107 C108 -179.0(9) . . . . ?
C112 N8 C108 C109 0.3(8) . . . . ?
Mn7 N8 C108 C109 169.4(4) . . . . ?
C112 N8 C108 C107 -178.4(5) . . . . ?
Mn7 N8 C108 C107 -9.4(6) . . . . ?
N7 C107 C108 N8 7.0(8) . . . . ?
C106 C107 C108 N8 -172.3(7) . . . . ?
N7 C107 C108 C109 -171.7(5) . . . . ?
C106 C107 C108 C109 8.9(10) . . . . ?
N8 C108 C109 C110 -0.6(9) . . . . ?
C107 C108 C109 C110 178.0(6) . . . . ?
C108 C109 C110 C111 0.2(9) . . . . ?
C109 C110 C111 C112 0.5(10) . . . . ?
C108 N8 C112 C111 0.4(9) . . . . ?
Mn7 N8 C112 C111 -167.7(5) . . . . ?
C110 C111 C112 N8 -0.8(10) . . . . ?
C117 N9 C113 C114 -1.2(8) . . . . ?
Mn8 N9 C113 C114 164.1(4) . . . . ?
N9 C113 C114 C115 0.2(9) . . . . ?
C113 C114 C115 C116 0.6(9) . . . . ?
C114 C115 C116 C117 -0.4(9) . . . . ?
C113 N9 C117 C116 1.4(8) . . . . ?
Mn8 N9 C117 C116 -165.1(4) . . . . ?
C113 N9 C117 C118 -177.5(5) . . . . ?
Mn8 N9 C117 C118 16.0(6) . . . . ?
C115 C116 C117 N9 -0.6(8) . . . . ?
C115 C116 C117 C118 178.2(6) . . . . ?
C122 N10 C118 C119 -2.7(11) . . . . ?
Mn8 N10 C118 C119 174.1(7) . . . . ?
C122 N10 C118 C117 178.3(6) . . . . ?
Mn8 N10 C118 C117 -4.8(7) . . . . ?
N9 C117 C118 N10 -7.5(8) . . . . ?
C116 C117 C118 N10 173.6(5) . . . . ?
N9 C117 C118 C119 173.5(7) . . . . ?
C116 C117 C118 C119 -5.4(10) . . . . ?
N10 C118 C119 C120 3.9(15) . . . . ?
C117 C118 C119 C120 -177.1(10) . . . . ?
C118 C119 C120 C121 -3(2) . . . . ?
C119 C120 C121 C122 1(2) . . . . ?
C118 N10 C122 C121 0.6(12) . . . . ?
Mn8 N10 C122 C121 -176.0(8) . . . . ?
C120 C121 C122 N10 0.2(17) . . . . ?
C127 N11 C123 C124 -1.5(9) . . . . ?
Mn10 N11 C123 C124 165.7(5) . . . . ?
N11 C123 C124 C125 0.4(10) . . . . ?
C123 C124 C125 C126 0.2(10) . . . . ?
C124 C125 C126 C127 0.4(10) . . . . ?
C123 N11 C127 C126 2.1(8) . . . . ?
Mn10 N11 C127 C126 -166.1(5) . . . . ?
C123 N11 C127 C128 -177.2(5) . . . . ?
Mn10 N11 C127 C128 14.6(6) . . . . ?
C125 C126 C127 N11 -1.6(9) . . . . ?
C125 C126 C127 C128 177.6(6) . . . . ?
C132 N12 C128 C129 3.9(8) . . . . ?
Mn10 N12 C128 C129 -168.3(5) . . . . ?
C132 N12 C128 C127 -179.3(5) . . . . ?
Mn10 N12 C128 C127 8.6(6) . . . . ?
N11 C127 C128 N12 -15.4(7) . . . . ?
C126 C127 C128 N12 165.3(6) . . . . ?
N11 C127 C128 C129 161.5(6) . . . . ?
C126 C127 C128 C129 -17.8(9) . . . . ?
N12 C128 C129 C130 -3.6(10) . . . . ?
C127 C128 C129 C130 179.7(6) . . . . ?
C128 C129 C130 C131 1.0(10) . . . . ?
C129 C130 C131 C132 1.2(10) . . . . ?
C128 N12 C132 C131 -1.6(9) . . . . ?
Mn10 N12 C132 C131 170.1(5) . . . . ?
C130 C131 C132 N12 -0.9(10) . . . . ?
C153 N22 C151 C152 -179.3(11) . . . . ?
C151 N22 C153 C154 75.0(14) . . . . ?
C157 N23 C155 C156 69(3) . . . . ?
C155 N23 C157 C158 -154(2) . . . . ?
